data_7156579
loop_
_publ_author_name
'Zuo, Ya-Jie'
'Zhong, Zhuoran'
'Fan, Yinkun'
'Li, Xiangyu'
'Chen, Xiaolu'
'Chang, Yuwei'
'Song, Ruihu'
'Fu, Xinpeng'
'Zhang, Anling'
'Zhong, Chong-Min'

_publ_section_title
;
 Copper-catalyzed diastereoselective synthesis of \b-boryl-\a-quaternary
 carbon carboxylic esters.
;
_journal_issue 47
_journal_name_full 'Organic &amp; biomolecular chemistry'
_journal_page_first 9237
_journal_page_last 9242
_journal_paper_doi 10.1039/c8ob02469c
_journal_volume 16
_journal_year 2018
_chemical_formula_moiety C14H17BF3KO2
_chemical_formula_sum 'C56 H68 B4 F12 K4 O8'
_chemical_formula_weight 324.19
_space_group_crystal_system triclinic
_space_group_IT_number 2
_space_group_name_Hall '-P 1'
_space_group_name_H-M_alt 'P -1'
_symmetry_space_group_name_Hall '-P 1'
_symmetry_space_group_name_H-M 'P -1'
_atom_sites_solution_hydrogens geom
_atom_sites_solution_primary direct
_atom_sites_solution_secondary difmap
_audit_update_record
;
2018-09-24 deposited with the CCDC.
2018-11-19 downloaded from the CCDC.
;
_cell_angle_alpha 98.118(10)
_cell_angle_beta 91.155(10)
_cell_angle_gamma 106.640(10)
_cell_formula_units_Z 2
_cell_length_a 8.490(3)
_cell_length_b 14.116(6)
_cell_length_c 27.185(11)
_cell_measurement_reflns_used 6767
_cell_measurement_temperature 296.(2)
_cell_measurement_theta_max 25.1540
_cell_measurement_theta_min 2.5347
_cell_volume 3084(2)
_computing_cell_refinement 'SAINT V8.38A (Bruker AXS Inc., 2017)'
_computing_data_reduction 'SAINT V8.38A (Bruker AXS Inc., 2017)'
_computing_molecular_graphics 'shelXle (C.B. Huebschle, rev 924)'
_computing_structure_refinement 'SHELXL-2018/3 (Sheldrick, 2018)'
_computing_structure_solution 'XT, VERSION 2014/5'
_diffrn_ambient_temperature 196.(2)
_diffrn_detector_area_resol_mean 10.4167
_diffrn_measured_fraction_theta_full 0.972
_diffrn_measured_fraction_theta_max 0.972
_diffrn_measurement_device_type 'Bruker D8  VENTURE PHOTON 100'
_diffrn_radiation_type 'Mo K\a'
_diffrn_radiation_wavelength 0.71073
_diffrn_reflns_av_unetI/netI 0.0889
_diffrn_reflns_limit_h_max 10
_diffrn_reflns_limit_h_min -10
_diffrn_reflns_limit_k_max 16
_diffrn_reflns_limit_k_min -16
_diffrn_reflns_limit_l_max 32
_diffrn_reflns_limit_l_min 0
_diffrn_reflns_number 11136
_diffrn_reflns_theta_full 25.47
_diffrn_reflns_theta_max 25.47
_diffrn_reflns_theta_min 2.27
_exptl_absorpt_coefficient_mu 0.376
_exptl_absorpt_correction_T_max 0.93
_exptl_absorpt_correction_T_min 0.66
_exptl_absorpt_correction_type multi-scan
_exptl_absorpt_process_details 'TWINABS - Bruker AXS scaling for twinned crystals - Version 2012/1'
_exptl_crystal_colour Colorless
_exptl_crystal_density_diffrn 1.396
_exptl_crystal_density_method 'not measured'
_exptl_crystal_description block
_exptl_crystal_F_000 1344
_exptl_crystal_recrystallization_method 'Re-crystallisation from solvent: acetonitrile and ethyl ether'
_exptl_crystal_size_max 0.200
_exptl_crystal_size_mid 0.200
_exptl_crystal_size_min 0.200
_refine_diff_density_max 0.552
_refine_diff_density_min -0.483
_refine_ls_extinction_method none
_refine_ls_goodness_of_fit_ref 1.030
_refine_ls_hydrogen_treatment constr
_refine_ls_matrix_type full
_refine_ls_number_parameters 766
_refine_ls_number_reflns 11136
_refine_ls_number_restraints 0
_refine_ls_restrained_S_all 1.030
_refine_ls_R_factor_all 0.1196
_refine_ls_R_factor_gt 0.0578
_refine_ls_shift/su_max 0.001
_refine_ls_shift/su_mean 0.000
_refine_ls_structure_factor_coef Fsqd
_refine_ls_weighting_details 'w=1/[\s^2^(Fo^2^)+(0.0796P)^2^] where P=(Fo^2^+2Fc^2^)/3'
_refine_ls_weighting_scheme calc
_refine_ls_wR_factor_gt 0.1343
_refine_ls_wR_factor_ref 0.1632
_reflns_number_gt 6476
_reflns_number_total 11136
_reflns_threshold_expression 'I > 2\s(I)'
_cod_data_source_file c8ob02469c2.cif
_cod_data_source_block ZH_ZNZ_3538
_cod_depositor_comments
;
The following automatic conversions were performed:

'_exptl_absorpt_correction_type' value 'Multi-Scan' changed to
'multi-scan' according to
/home/data/users/saulius/crontab/automatic-downloads/rss-feeds/RSC/lib/dictionaries/cif_core.dic
dictionary named 'cif_core.dic' version 2.4.2 from 2011-04-26.

Automatic conversion script
Id: cif_fix_values 4973 2017-02-22 13:04:09Z antanas 

 Adding full bibliography for 7156579.cif.
;
_cod_original_cell_volume 3084.(2)
_cod_database_code 7156579

loop_
_space_group_symop_operation_xyz
'x, y, z'
'-x, -y, -z'

loop_
_atom_site_type_symbol
_atom_site_label
_atom_site_fract_x
_atom_site_fract_y
_atom_site_fract_z
_atom_site_U_iso_or_equiv
_atom_site_adp_type
_atom_site_calc_flag
_atom_site_refinement_flags_adp
_atom_site_refinement_flags_posn
_atom_site_occupancy
C C2_1 0.5680(6) 0.7806(4) 1.00573(17) 0.0489(13) Uani d . . 1
H H2_1 0.462619 0.735906 1.003214 0.059 Uiso calc U R 1
F F2_1 0.5849(3) 0.65095(19) 0.79810(9) 0.0485(7) Uani d . . 1
O O2_1 0.4951(4) 0.5588(2) 0.94205(10) 0.0397(8) Uani d . . 1
C C3_1 0.6875(5) 0.7544(3) 0.97012(15) 0.0373(11) Uani d . . 1
H H3A_1 0.727888 0.703404 0.981974 0.045 Uiso calc U R 1
H H3AB_1 0.780955 0.813175 0.970259 0.045 Uiso calc U R 1
F F3_1 0.7905(3) 0.57778(18) 0.80366(8) 0.0418(6) Uani d . . 1
C C4_1 0.6146(5) 0.7158(3) 0.91582(15) 0.0323(10) Uani d . . 1
C C5_1 0.4631(6) 0.6281(3) 0.91659(16) 0.0364(11) Uani d . . 1
C C6_1 0.3661(6) 0.4651(3) 0.93888(19) 0.0527(14) Uani d . . 1
H H6A_1 0.39029 0.427548 0.963351 0.079 Uiso calc U R 1
H H6B_1 0.359611 0.42724 0.906262 0.079 Uiso calc U R 1
H H6C_1 0.262694 0.478155 0.944908 0.079 Uiso calc U R 1
C C7_1 0.7408(5) 0.6754(3) 0.88339(14) 0.0295(10) Uani d . . 1
H H7_1 0.775496 0.630699 0.902853 0.035 Uiso calc U R 1
C C8_1 0.8950(5) 0.7583(3) 0.87902(15) 0.0323(10) Uani d . . 1
C C9_1 1.0318(5) 0.7796(3) 0.91252(16) 0.0389(11) Uani d . . 1
H H9_1 1.026963 0.741331 0.937942 0.047 Uiso calc U R 1
C C10_1 1.1730(6) 0.8550(4) 0.90921(19) 0.0502(13) Uani d . . 1
H H10_1 1.260417 0.868379 0.932814 0.06 Uiso calc U R 1
C C11_1 1.1859(6) 0.9107(4) 0.87121(19) 0.0501(14) Uani d . . 1
H H11_1 1.282046 0.961443 0.868711 0.06 Uiso calc U R 1
C C12_1 1.0534(6) 0.8906(3) 0.83648(17) 0.0467(13) Uani d . . 1
H H12_1 1.061511 0.927251 0.810292 0.056 Uiso calc U R 1
C C13_1 0.9102(5) 0.8165(3) 0.84078(16) 0.0378(11) Uani d . . 1
H H13_1 0.821743 0.80479 0.817742 0.045 Uiso calc U R 1
C C14_1 0.5646(6) 0.7980(3) 0.89366(18) 0.0457(13) Uani d . . 1
H H14A_1 0.515074 0.772023 0.86062 0.069 Uiso calc U R 1
H H14B_1 0.660531 0.853548 0.892389 0.069 Uiso calc U R 1
H H14C_1 0.487036 0.819935 0.914119 0.069 Uiso calc U R 1
C C1_1 0.5963(6) 0.8584(4) 1.03939(17) 0.0502(14) Uani d . . 1
H H1A_1 0.699677 0.905415 1.043438 0.06 Uiso calc U R 1
H H1B_1 0.513233 0.86767 1.059638 0.06 Uiso calc U R 1
F F1_1 0.5484(3) 0.51551(18) 0.83803(9) 0.0495(7) Uani d . . 1
O O1_1 0.3275(4) 0.6186(2) 0.89782(11) 0.0470(8) Uani d . . 1
B B1_1 0.6627(6) 0.6068(4) 0.83066(19) 0.0382(13) Uani d . . 1
C C1_2 0.2491(8) 0.9226(4) 0.5361(2) 0.0748(18) Uani d . . 1
H H1A_2 0.349524 0.963686 0.551113 0.09 Uiso calc U R 1
H H1B_2 0.192515 0.945176 0.512855 0.09 Uiso calc U R 1
O O1_2 0.0134(3) 0.6138(2) 0.57386(10) 0.0384(8) Uani d . . 1
F F1_2 0.2265(3) 0.59012(17) 0.72691(9) 0.0395(6) Uani d . . 1
B B1_2 0.1329(6) 0.6355(4) 0.69922(18) 0.0317(12) Uani d . . 1
C C2_2 0.1879(6) 0.8340(4) 0.54777(17) 0.0474(13) Uani d . . 1
H H2_2 0.087205 0.795216 0.532001 0.057 Uiso calc U R 1
O O2_2 -0.1370(3) 0.6899(2) 0.62312(11) 0.0397(8) Uani d . . 1
F F2_2 0.0517(3) 0.68743(17) 0.73420(8) 0.0373(6) Uani d . . 1
C C3_2 0.2665(5) 0.7893(3) 0.58450(15) 0.0362(11) Uani d . . 1
H H3A_2 0.370644 0.837023 0.597542 0.043 Uiso calc U R 1
H H3AB_2 0.290069 0.730347 0.567255 0.043 Uiso calc U R 1
F F3_2 0.0043(3) 0.55483(17) 0.67209(8) 0.0383(6) Uani d . . 1
C C4_2 0.1604(5) 0.7591(3) 0.62890(15) 0.0295(10) Uani d . . 1
C C5_2 0.1307(5) 0.8534(3) 0.65777(16) 0.0338(10) Uani d . . 1
H H5A_2 0.074451 0.83701 0.68711 0.051 Uiso calc U R 1
H H5B_2 0.064522 0.878895 0.637078 0.051 Uiso calc U R 1
H H5C_2 0.234427 0.903238 0.667182 0.051 Uiso calc U R 1
C C6_2 0.2458(5) 0.7033(3) 0.66307(14) 0.0294(10) Uani d . . 1
H H6_2 0.28317 0.656029 0.639658 0.035 Uiso calc U R 1
C C7_2 0.4039(5) 0.7742(3) 0.69070(14) 0.0281(9) Uani d . . 1
C C8_2 0.4034(5) 0.8293(3) 0.73760(14) 0.0318(10) Uani d . . 1
H H8_2 0.304219 0.824093 0.752499 0.038 Uiso calc U R 1
C C9_2 0.5492(5) 0.8920(3) 0.76236(16) 0.0361(11) Uani d . . 1
H H9_2 0.545896 0.928121 0.793516 0.043 Uiso calc U R 1
C C10_2 0.6969(5) 0.9014(3) 0.74156(16) 0.0373(11) Uani d . . 1
H H10_2 0.793602 0.944083 0.758105 0.045 Uiso calc U R 1
C C11_2 0.7004(5) 0.8463(3) 0.69553(17) 0.0374(11) Uani d . . 1
H H11_2 0.780999 0.880998 0.673862 0.045 Uiso calc U R 1
C C12_2 0.5563(5) 0.7836(3) 0.67091(16) 0.0323(10) Uani d . . 1
H H12_2 0.553585 0.781596 0.634721 0.039 Uiso calc U R 1
C C13_2 -0.0044(5) 0.6869(3) 0.60914(15) 0.0323(10) Uani d . . 1
C C14_2 -0.1344(6) 0.5329(4) 0.55803(19) 0.0594(15) Uani d . . 1
H H14A_2 -0.106064 0.47858 0.538528 0.089 Uiso calc U R 1
H H14B_2 -0.20683 0.555848 0.538303 0.089 Uiso calc U R 1
H H14C_2 -0.188482 0.510325 0.586721 0.089 Uiso calc U R 1
C C1_3 0.2864(6) 0.1383(4) 0.45318(17) 0.0540(14) Uani d . . 1
H H1A_3 0.331723 0.086748 0.456561 0.065 Uiso calc U R 1
H H1B_3 0.206788 0.130263 0.427677 0.065 Uiso calc U R 1
F F1_3 0.6600(3) 0.41584(17) 0.70204(8) 0.0402(6) Uani d . . 1
O O1_3 0.4252(4) 0.4357(2) 0.55392(10) 0.0372(7) Uani d . . 1
B B1_3 0.5151(6) 0.3815(4) 0.67002(18) 0.0347(12) Uani d . . 1
C C2_3 0.3346(5) 0.2223(3) 0.48430(15) 0.0394(11) Uani d . . 1
H H2_3 0.285781 0.271698 0.479453 0.047 Uiso calc U R 1
F F2_3 0.3880(3) 0.32883(18) 0.69830(8) 0.0432(7) Uani d . . 1
O O2_3 0.1924(4) 0.3668(2) 0.58912(11) 0.0447(8) Uani d . . 1
C C3_3 0.4605(5) 0.2462(3) 0.52686(14) 0.0326(10) Uani d . . 1
H H3A_3 0.553957 0.300501 0.520554 0.039 Uiso calc U R 1
H H3AB_3 0.499071 0.188218 0.528426 0.039 Uiso calc U R 1
F F3_3 0.4708(3) 0.46887(17) 0.66145(8) 0.0436(6) Uani d . . 1
C C4_3 0.3970(5) 0.2763(3) 0.57800(15) 0.0302(10) Uani d . . 1
C C5_3 0.2658(5) 0.1863(3) 0.59071(16) 0.0399(11) Uani d . . 1
H H5A_3 0.224685 0.20393 0.622278 0.06 Uiso calc U R 1
H H5B_3 0.312615 0.132451 0.592449 0.06 Uiso calc U R 1
H H5C_3 0.177055 0.165717 0.565426 0.06 Uiso calc U R 1
C C6_3 0.3241(5) 0.3623(3) 0.57461(15) 0.0349(11) Uani d . . 1
C C7_3 0.3857(6) 0.5300(3) 0.55851(17) 0.0474(13) Uani d . . 1
H H7A_3 0.437502 0.567287 0.533313 0.071 Uiso calc U R 1
H H7B_3 0.424951 0.567865 0.590803 0.071 Uiso calc U R 1
H H7C_3 0.268477 0.517032 0.55444 0.071 Uiso calc U R 1
C C8_3 0.5454(5) 0.3169(3) 0.61869(14) 0.0301(10) Uani d . . 1
H H8_3 0.630686 0.36416 0.603218 0.036 Uiso calc U R 1
C C9_3 0.6233(5) 0.2356(3) 0.62867(14) 0.0302(10) Uani d . . 1
C C10_3 0.7616(5) 0.2252(4) 0.60481(17) 0.0418(12) Uani d . . 1
H H10_3 0.808076 0.269315 0.583075 0.05 Uiso calc U R 1
C C11_3 0.8327(6) 0.1510(4) 0.6124(2) 0.0562(14) Uani d . . 1
H H11_3 0.924819 0.145671 0.595615 0.067 Uiso calc U R 1
C C12_3 0.7681(6) 0.0854(4) 0.64450(18) 0.0461(12) Uani d . . 1
H H12_3 0.815507 0.035342 0.649218 0.055 Uiso calc U R 1
C C13_3 0.6331(6) 0.0939(3) 0.66968(17) 0.0448(12) Uani d . . 1
H H13_3 0.589723 0.050577 0.692048 0.054 Uiso calc U R 1
C C14_3 0.5617(6) 0.1683(3) 0.66134(16) 0.0411(11) Uani d . . 1
H H14_3 0.469425 0.173074 0.67825 0.049 Uiso calc U R 1
C C1_4 -0.1347(7) 0.0426(4) 0.95581(17) 0.0543(14) Uani d . . 1
H H1A_4 -0.072407 0.005405 0.939026 0.065 Uiso calc U R 1
H H1B_4 -0.209429 0.014566 0.978087 0.065 Uiso calc U R 1
K K1_4 0.60051(12) 0.35549(7) 0.78890(4) 0.0381(3) Uani d . . 1
B B1_4 0.0005(6) 0.3533(4) 0.80417(19) 0.0365(13) Uani d . . 1
F F1_4 -0.0623(3) 0.42651(17) 0.83259(9) 0.0416(6) Uani d . . 1
O O1_4 -0.1000(4) 0.3612(2) 0.92768(10) 0.0385(7) Uani d . . 1
C C2_4 -0.1172(6) 0.1349(4) 0.94805(16) 0.0408(11) Uani d . . 1
H H2_4 -0.181812 0.169475 0.965576 0.049 Uiso calc U R 1
K K2_4 0.10538(13) 0.38943(8) 0.68540(4) 0.0434(3) Uani d . . 1
F F2_4 -0.1206(3) 0.30651(19) 0.76441(9) 0.0446(6) Uani d . . 1
O O2_4 -0.3226(4) 0.2858(2) 0.87549(10) 0.0361(7) Uani d . . 1
C C3_4 -0.0030(5) 0.1882(3) 0.91369(15) 0.0344(10) Uani d . . 1
H H3A_4 0.0613 0.145338 0.899753 0.041 Uiso calc U R 1
H H3AB_4 0.072905 0.24754 0.932811 0.041 Uiso calc U R 1
K K3_4 0.12948(13) 0.60894(8) 0.81930(4) 0.0430(3) Uani d . . 1
F F3_4 0.1403(3) 0.40863(18) 0.78288(9) 0.0475(7) Uani d . . 1
C C4_4 -0.0870(5) 0.2204(3) 0.87001(14) 0.0267(9) Uani d . . 1
K K4_4 -0.27662(12) 0.62040(7) 0.71005(3) 0.0353(3) Uani d . . 1
C C5_4 -0.2065(5) 0.1272(3) 0.83940(15) 0.0329(10) Uani d . . 1
H H5A_4 -0.244785 0.144512 0.809409 0.049 Uiso calc U R 1
H H5B_4 -0.298571 0.101415 0.858542 0.049 Uiso calc U R 1
H H5C_4 -0.15089 0.077206 0.831068 0.049 Uiso calc U R 1
C C6_4 -0.1847(5) 0.2907(3) 0.89073(15) 0.0312(10) Uani d . . 1
C C7_4 -0.1789(6) 0.4373(3) 0.94328(18) 0.0547(14) Uani d . . 1
H H7A_4 -0.104892 0.490473 0.965968 0.082 Uiso calc U R 1
H H7B_4 -0.276825 0.408888 0.959549 0.082 Uiso calc U R 1
H H7C_4 -0.207594 0.46338 0.914712 0.082 Uiso calc U R 1
C C8_4 0.0486(5) 0.2797(3) 0.83831(14) 0.0284(10) Uani d . . 1
H H8_4 0.133389 0.323996 0.862904 0.034 Uiso calc U R 1
C C9_4 0.1344(5) 0.2094(3) 0.80951(15) 0.0291(10) Uani d . . 1
C C10_4 0.2796(5) 0.1979(3) 0.82963(16) 0.0364(11) Uani d . . 1
H H10_4 0.283748 0.199986 0.865831 0.044 Uiso calc U R 1
C C11_4 0.3573(5) 0.1321(3) 0.80415(17) 0.0387(11) Uani d . . 1
H H11_4 0.406237 0.096074 0.825416 0.046 Uiso calc U R 1
C C12_4 0.2923(5) 0.0784(3) 0.75810(17) 0.0411(12) Uani d . . 1
H H12_4 0.342739 0.034112 0.74128 0.049 Uiso calc U R 1
C C13_4 0.1507(5) 0.0915(3) 0.73725(16) 0.0378(11) Uani d . . 1
H H13_4 0.107547 0.056443 0.706017 0.045 Uiso calc U R 1
C C14_4 0.0731(5) 0.1559(3) 0.76237(15) 0.0320(10) Uani d . . 1
H H14_4 -0.021335 0.163724 0.747692 0.038 Uiso calc U R 1

loop_
_atom_site_aniso_label
_atom_site_aniso_U_11
_atom_site_aniso_U_22
_atom_site_aniso_U_33
_atom_site_aniso_U_12
_atom_site_aniso_U_13
_atom_site_aniso_U_23
C2_1 0.036(3) 0.052(3) 0.045(3) 0.000(2) 0.007(2) -0.008(3)
F2_1 0.0537(17) 0.0526(17) 0.0400(15) 0.0208(14) -0.0068(13) 0.0004(13)
O2_1 0.0428(19) 0.0338(17) 0.0338(17) -0.0020(14) -0.0014(14) 0.0046(14)
C3_1 0.029(2) 0.038(3) 0.036(3) 0.001(2) 0.001(2) -0.004(2)
F3_1 0.0516(16) 0.0434(15) 0.0326(14) 0.0196(13) 0.0032(12) 0.0008(12)
C4_1 0.029(2) 0.032(2) 0.035(2) 0.0098(19) 0.0035(19) -0.001(2)
C5_1 0.038(3) 0.039(3) 0.027(2) 0.009(2) -0.003(2) -0.007(2)
C6_1 0.050(3) 0.037(3) 0.054(3) -0.010(2) 0.001(3) -0.002(2)
C7_1 0.039(3) 0.029(2) 0.025(2) 0.017(2) 0.0026(19) 0.0031(19)
C8_1 0.035(3) 0.036(2) 0.029(2) 0.019(2) 0.003(2) -0.002(2)
C9_1 0.032(3) 0.049(3) 0.036(3) 0.017(2) 0.002(2) -0.005(2)
C10_1 0.033(3) 0.064(3) 0.052(3) 0.018(3) 0.003(2) -0.004(3)
C11_1 0.038(3) 0.046(3) 0.056(3) 0.004(2) 0.011(3) -0.008(3)
C12_1 0.059(3) 0.043(3) 0.039(3) 0.016(3) 0.014(3) 0.007(2)
C13_1 0.041(3) 0.038(3) 0.033(3) 0.010(2) 0.004(2) 0.003(2)
C14_1 0.043(3) 0.045(3) 0.053(3) 0.020(2) 0.005(2) 0.006(3)
C1_1 0.050(3) 0.051(3) 0.041(3) 0.007(2) 0.015(2) -0.005(3)
F1_1 0.0597(18) 0.0385(15) 0.0398(15) 0.0038(13) 0.0049(13) -0.0071(13)
O1_1 0.0336(19) 0.058(2) 0.046(2) 0.0122(16) -0.0065(16) 0.0007(17)
B1_1 0.038(3) 0.040(3) 0.036(3) 0.013(3) 0.007(2) 0.002(3)
C1_2 0.097(5) 0.075(4) 0.064(4) 0.036(4) 0.022(4) 0.025(3)
O1_2 0.0376(18) 0.0385(18) 0.0327(17) 0.0051(14) 0.0012(14) -0.0029(15)
F1_2 0.0392(15) 0.0440(15) 0.0373(14) 0.0123(12) -0.0020(11) 0.0138(12)
B1_2 0.032(3) 0.032(3) 0.033(3) 0.011(2) 0.003(2) 0.007(2)
C2_2 0.047(3) 0.060(3) 0.039(3) 0.016(3) 0.011(2) 0.019(3)
O2_2 0.0286(17) 0.0477(19) 0.0421(18) 0.0108(15) 0.0025(14) 0.0054(15)
F2_2 0.0342(14) 0.0405(14) 0.0351(14) 0.0077(11) 0.0092(11) 0.0048(12)
C3_2 0.036(3) 0.041(3) 0.035(3) 0.013(2) 0.010(2) 0.013(2)
F3_2 0.0357(14) 0.0340(14) 0.0384(14) -0.0003(11) -0.0010(11) 0.0060(11)
C4_2 0.026(2) 0.031(2) 0.029(2) 0.0070(19) 0.0022(18) 0.002(2)
C5_2 0.027(2) 0.031(2) 0.043(3) 0.0094(19) 0.0005(19) 0.001(2)
C6_2 0.032(2) 0.026(2) 0.030(2) 0.0119(19) 0.0009(19) -0.0054(19)
C7_2 0.030(2) 0.026(2) 0.028(2) 0.0088(18) 0.0027(18) 0.0024(19)
C8_2 0.034(3) 0.031(2) 0.028(2) 0.007(2) 0.0059(19) 0.002(2)
C9_2 0.036(3) 0.032(2) 0.035(3) 0.006(2) -0.002(2) -0.001(2)
C10_2 0.029(3) 0.031(2) 0.047(3) 0.003(2) -0.011(2) 0.005(2)
C11_2 0.031(3) 0.032(2) 0.052(3) 0.010(2) 0.006(2) 0.011(2)
C12_2 0.031(3) 0.032(2) 0.034(2) 0.009(2) 0.001(2) 0.003(2)
C13_2 0.034(3) 0.036(3) 0.027(2) 0.009(2) 0.003(2) 0.007(2)
C14_2 0.053(3) 0.049(3) 0.055(3) -0.007(3) -0.003(3) -0.016(3)
C1_3 0.057(3) 0.065(4) 0.035(3) 0.012(3) -0.001(2) 0.000(3)
F1_3 0.0489(16) 0.0373(14) 0.0297(14) 0.0067(12) -0.0084(12) 0.0032(11)
O1_3 0.0461(19) 0.0373(17) 0.0299(16) 0.0146(15) 0.0069(14) 0.0054(14)
B1_3 0.040(3) 0.035(3) 0.028(3) 0.011(2) 0.001(2) 0.003(2)
C2_3 0.044(3) 0.045(3) 0.030(2) 0.015(2) 0.000(2) 0.002(2)
F2_3 0.0487(16) 0.0473(15) 0.0316(14) 0.0110(13) 0.0129(12) 0.0042(12)
O2_3 0.0347(19) 0.060(2) 0.0400(18) 0.0191(16) 0.0041(15) -0.0016(16)
C3_3 0.028(2) 0.039(3) 0.030(2) 0.011(2) -0.0011(19) 0.000(2)
F3_3 0.0620(17) 0.0368(15) 0.0320(14) 0.0193(13) -0.0090(12) -0.0029(12)
C4_3 0.026(2) 0.030(2) 0.030(2) 0.0033(19) 0.0007(18) 0.0011(19)
C5_3 0.036(3) 0.043(3) 0.034(3) 0.002(2) 0.001(2) 0.006(2)
C6_3 0.034(3) 0.047(3) 0.020(2) 0.009(2) -0.0017(19) -0.001(2)
C7_3 0.071(4) 0.045(3) 0.036(3) 0.031(3) 0.007(2) 0.009(2)
C8_3 0.027(2) 0.029(2) 0.028(2) 0.0006(18) 0.0022(18) 0.0037(19)
C9_3 0.032(2) 0.033(2) 0.024(2) 0.0086(19) 0.0004(19) 0.0007(19)
C10_3 0.027(3) 0.052(3) 0.045(3) 0.008(2) 0.004(2) 0.010(2)
C11_3 0.034(3) 0.077(4) 0.064(4) 0.027(3) 0.011(3) 0.009(3)
C12_3 0.044(3) 0.044(3) 0.053(3) 0.021(2) -0.002(2) 0.000(3)
C13_3 0.050(3) 0.044(3) 0.047(3) 0.019(2) 0.011(2) 0.014(2)
C14_3 0.042(3) 0.042(3) 0.042(3) 0.016(2) 0.010(2) 0.006(2)
C1_4 0.069(4) 0.050(3) 0.045(3) 0.012(3) 0.018(3) 0.020(3)
K1_4 0.0439(6) 0.0391(6) 0.0311(5) 0.0120(5) 0.0006(4) 0.0051(5)
B1_4 0.041(3) 0.031(3) 0.036(3) 0.011(2) 0.002(2) 0.001(2)
F1_4 0.0545(16) 0.0319(14) 0.0438(15) 0.0194(12) 0.0106(13) 0.0084(12)
O1_4 0.0465(19) 0.0361(17) 0.0316(16) 0.0160(15) -0.0043(14) -0.0068(14)
C2_4 0.047(3) 0.050(3) 0.028(2) 0.017(2) 0.005(2) 0.008(2)
K2_4 0.0563(7) 0.0408(6) 0.0353(6) 0.0179(5) 0.0103(5) 0.0049(5)
F2_4 0.0543(17) 0.0501(16) 0.0330(14) 0.0243(13) -0.0083(12) 0.0009(12)
O2_4 0.0321(18) 0.0413(18) 0.0362(17) 0.0131(14) 0.0045(14) 0.0051(14)
C3_4 0.034(3) 0.034(2) 0.034(2) 0.008(2) -0.002(2) 0.005(2)
K3_4 0.0537(7) 0.0389(6) 0.0319(6) 0.0069(5) -0.0037(5) 0.0050(5)
F3_4 0.0545(17) 0.0464(16) 0.0446(15) 0.0127(13) 0.0178(13) 0.0188(13)
C4_4 0.027(2) 0.022(2) 0.030(2) 0.0047(17) 0.0001(18) 0.0019(18)
K4_4 0.0381(6) 0.0352(5) 0.0308(5) 0.0083(4) 0.0024(4) 0.0043(4)
C5_4 0.030(2) 0.027(2) 0.038(3) 0.0051(19) -0.0008(19) 0.001(2)
C6_4 0.031(3) 0.033(3) 0.027(2) 0.005(2) 0.005(2) 0.005(2)
C7_4 0.069(4) 0.046(3) 0.051(3) 0.027(3) 0.006(3) -0.007(3)
C8_4 0.025(2) 0.027(2) 0.028(2) 0.0024(18) -0.0035(18) -0.0027(18)
C9_4 0.023(2) 0.027(2) 0.034(2) 0.0013(18) 0.0049(19) 0.0037(19)
C10_4 0.029(3) 0.042(3) 0.037(3) 0.007(2) 0.002(2) 0.010(2)
C11_4 0.031(3) 0.032(3) 0.053(3) 0.008(2) 0.006(2) 0.010(2)
C12_4 0.032(3) 0.036(3) 0.053(3) 0.009(2) 0.014(2) 0.001(2)
C13_4 0.037(3) 0.034(2) 0.040(3) 0.010(2) 0.006(2) 0.002(2)
C14_4 0.031(2) 0.033(2) 0.033(2) 0.011(2) 0.0042(19) 0.004(2)

loop_
_atom_type_symbol
_atom_type_description
_atom_type_scat_dispersion_real
_atom_type_scat_dispersion_imag
_atom_type_scat_source
C C 0.0033 0.0016 'International Tables Vol C Tables 4.2.6.8 and 6.1.1.4'
H H 0.0000 0.0000 'International Tables Vol C Tables 4.2.6.8 and 6.1.1.4'
B B 0.0013 0.0007 'International Tables Vol C Tables 4.2.6.8 and 6.1.1.4'
F F 0.0171 0.0103 'International Tables Vol C Tables 4.2.6.8 and 6.1.1.4'
K K 0.2009 0.2494 'International Tables Vol C Tables 4.2.6.8 and 6.1.1.4'
O O 0.0106 0.0060 'International Tables Vol C Tables 4.2.6.8 and 6.1.1.4'

loop_
_geom_angle_atom_site_label_1
_geom_angle_atom_site_label_2
_geom_angle_atom_site_label_3
_geom_angle_site_symmetry_1
_geom_angle_site_symmetry_3
_geom_angle
C1_1 C2_1 C3_1 . . 126.8(4)
C1_1 C2_1 H2_1 . . 116.6
C3_1 C2_1 H2_1 . . 116.6
B1_1 F2_1 K4_4 . 1_655 104.0(2)
C5_1 O2_1 C6_1 . . 116.2(4)
C2_1 C3_1 C4_1 . . 114.4(4)
C2_1 C3_1 H3A_1 . . 108.7
C4_1 C3_1 H3A_1 . . 108.7
C2_1 C3_1 H3AB_1 . . 108.7
C4_1 C3_1 H3AB_1 . . 108.7
H3A_1 C3_1 H3AB_1 . . 107.6
B1_1 F3_1 K4_4 . 1_655 100.2(3)
B1_1 F3_1 K3_4 . 1_655 136.6(2)
K4_4 F3_1 K3_4 1_655 1_655 109.58(9)
B1_1 F3_1 K1_4 . . 93.3(2)
K4_4 F3_1 K1_4 1_655 . 99.23(8)
K3_4 F3_1 K1_4 1_655 . 111.65(9)
C5_1 C4_1 C14_1 . . 108.9(4)
C5_1 C4_1 C3_1 . . 108.0(3)
C14_1 C4_1 C3_1 . . 110.5(4)
C5_1 C4_1 C7_1 . . 107.0(3)
C14_1 C4_1 C7_1 . . 112.0(3)
C3_1 C4_1 C7_1 . . 110.3(3)
O1_1 C5_1 O2_1 . . 122.5(4)
O1_1 C5_1 C4_1 . . 125.9(5)
O2_1 C5_1 C4_1 . . 111.5(4)
O2_1 C6_1 H6A_1 . . 109.5
O2_1 C6_1 H6B_1 . . 109.5
H6A_1 C6_1 H6B_1 . . 109.5
O2_1 C6_1 H6C_1 . . 109.5
H6A_1 C6_1 H6C_1 . . 109.5
H6B_1 C6_1 H6C_1 . . 109.5
C8_1 C7_1 C4_1 . . 111.2(3)
C8_1 C7_1 B1_1 . . 113.9(3)
C4_1 C7_1 B1_1 . . 114.9(3)
C8_1 C7_1 H7_1 . . 105.3
C4_1 C7_1 H7_1 . . 105.3
B1_1 C7_1 H7_1 . . 105.3
C9_1 C8_1 C13_1 . . 116.6(4)
C9_1 C8_1 C7_1 . . 121.4(4)
C13_1 C8_1 C7_1 . . 122.0(4)
C10_1 C9_1 C8_1 . . 122.2(5)
C10_1 C9_1 K3_4 . 1_655 94.2(3)
C8_1 C9_1 K3_4 . 1_655 79.7(2)
C10_1 C9_1 H9_1 . . 118.9
C8_1 C9_1 H9_1 . . 118.9
K3_4 C9_1 H9_1 1_655 . 96.2
C9_1 C10_1 C11_1 . . 120.3(5)
C9_1 C10_1 H10_1 . . 119.9
C11_1 C10_1 H10_1 . . 119.9
C10_1 C11_1 C12_1 . . 119.2(5)
C10_1 C11_1 H11_1 . . 120.4
C12_1 C11_1 H11_1 . . 120.4
C13_1 C12_1 C11_1 . . 120.2(5)
C13_1 C12_1 H12_1 . . 119.9
C11_1 C12_1 H12_1 . . 119.9
C12_1 C13_1 C8_1 . . 121.5(4)
C12_1 C13_1 H13_1 . . 119.3
C8_1 C13_1 H13_1 . . 119.3
C4_1 C14_1 H14A_1 . . 109.5
C4_1 C14_1 H14B_1 . . 109.5
H14A_1 C14_1 H14B_1 . . 109.5
C4_1 C14_1 H14C_1 . . 109.5
H14A_1 C14_1 H14C_1 . . 109.5
H14B_1 C14_1 H14C_1 . . 109.5
C2_1 C1_1 H1A_1 . . 120.0
C2_1 C1_1 H1B_1 . . 120.0
H1A_1 C1_1 H1B_1 . . 120.0
B1_1 F1_1 K1_4 . . 114.6(2)
C5_1 O1_1 K3_4 . . 151.0(3)
F2_1 B1_1 F1_1 . . 107.6(4)
F2_1 B1_1 F3_1 . . 106.3(4)
F1_1 B1_1 F3_1 . . 104.9(4)
F2_1 B1_1 C7_1 . . 116.3(4)
F1_1 B1_1 C7_1 . . 111.2(4)
F3_1 B1_1 C7_1 . . 109.8(4)
F2_1 B1_1 K4_4 . 1_655 52.0(2)
F1_1 B1_1 K4_4 . 1_655 112.6(3)
F3_1 B1_1 K4_4 . 1_655 54.7(2)
C7_1 B1_1 K4_4 . 1_655 136.0(3)
F2_1 B1_1 K1_4 . . 111.8(3)
F1_1 B1_1 K1_4 . . 43.47(18)
F3_1 B1_1 K1_4 . . 62.0(2)
C7_1 B1_1 K1_4 . . 131.2(3)
K4_4 B1_1 K1_4 1_655 . 81.62(11)
C2_2 C1_2 H1A_2 . . 120.0
C2_2 C1_2 H1B_2 . . 120.0
H1A_2 C1_2 H1B_2 . . 120.0
C13_2 O1_2 C14_2 . . 115.5(3)
B1_2 F1_2 K3_4 . . 105.8(2)
B1_2 F1_2 K2_4 . . 102.3(2)
K3_4 F1_2 K2_4 . . 107.69(9)
F1_2 B1_2 F2_2 . . 107.0(4)
F1_2 B1_2 F3_2 . . 105.7(3)
F2_2 B1_2 F3_2 . . 105.3(3)
F1_2 B1_2 C6_2 . . 111.2(4)
F2_2 B1_2 C6_2 . . 114.9(4)
F3_2 B1_2 C6_2 . . 112.1(4)
F1_2 B1_2 K3_4 . . 50.08(19)
F2_2 B1_2 K3_4 . . 57.8(2)
F3_2 B1_2 K3_4 . . 108.5(3)
C6_2 B1_2 K3_4 . . 138.9(3)
F1_2 B1_2 K2_4 . . 53.54(19)
F2_2 B1_2 K2_4 . . 126.6(3)
F3_2 B1_2 K2_4 . . 53.30(19)
C6_2 B1_2 K2_4 . . 118.5(3)
K3_4 B1_2 K2_4 . . 81.71(11)
F1_2 B1_2 K4_4 . . 126.4(3)
F2_2 B1_2 K4_4 . . 48.16(18)
F3_2 B1_2 K4_4 . . 58.19(19)
C6_2 B1_2 K4_4 . . 122.4(3)
K3_4 B1_2 K4_4 . . 84.46(11)
K2_4 B1_2 K4_4 . . 99.51(13)
C1_2 C2_2 C3_2 . . 125.1(5)
C1_2 C2_2 H2_2 . . 117.4
C3_2 C2_2 H2_2 . . 117.4
C13_2 O2_2 K4_4 . . 125.6(3)
B1_2 F2_2 K4_4 . . 108.7(2)
B1_2 F2_2 K3_4 . . 97.1(2)
K4_4 F2_2 K3_4 . . 110.29(8)
C2_2 C3_2 C4_2 . . 114.4(4)
C2_2 C3_2 H3A_2 . . 108.7
C4_2 C3_2 H3A_2 . . 108.7
C2_2 C3_2 H3AB_2 . . 108.7
C4_2 C3_2 H3AB_2 . . 108.7
H3A_2 C3_2 H3AB_2 . . 107.6
B1_2 F3_2 K2_4 . . 102.2(2)
B1_2 F3_2 K4_4 . . 97.5(2)
K2_4 F3_2 K4_4 . . 130.96(9)
C13_2 C4_2 C5_2 . . 108.4(3)
C13_2 C4_2 C3_2 . . 109.3(3)
C5_2 C4_2 C3_2 . . 108.6(3)
C13_2 C4_2 C6_2 . . 107.1(3)
C5_2 C4_2 C6_2 . . 112.5(3)
C3_2 C4_2 C6_2 . . 110.9(3)
C4_2 C5_2 H5A_2 . . 109.5
C4_2 C5_2 H5B_2 . . 109.5
H5A_2 C5_2 H5B_2 . . 109.5
C4_2 C5_2 H5C_2 . . 109.5
H5A_2 C5_2 H5C_2 . . 109.5
H5B_2 C5_2 H5C_2 . . 109.5
C7_2 C6_2 C4_2 . . 111.6(3)
C7_2 C6_2 B1_2 . . 111.8(3)
C4_2 C6_2 B1_2 . . 117.9(3)
C7_2 C6_2 H6_2 . . 104.7
C4_2 C6_2 H6_2 . . 104.7
B1_2 C6_2 H6_2 . . 104.7
C12_2 C7_2 C8_2 . . 116.7(4)
C12_2 C7_2 C6_2 . . 121.1(4)
C8_2 C7_2 C6_2 . . 122.1(4)
C9_2 C8_2 C7_2 . . 121.0(4)
C9_2 C8_2 H8_2 . . 119.5
C7_2 C8_2 H8_2 . . 119.5
C10_2 C9_2 C8_2 . . 121.0(4)
C10_2 C9_2 H9_2 . . 119.5
C8_2 C9_2 H9_2 . . 119.5
C9_2 C10_2 C11_2 . . 119.0(4)
C9_2 C10_2 H10_2 . . 120.5
C11_2 C10_2 H10_2 . . 120.5
C12_2 C11_2 C10_2 . . 120.3(4)
C12_2 C11_2 K4_4 . 1_655 77.3(3)
C10_2 C11_2 K4_4 . 1_655 109.6(3)
C12_2 C11_2 H11_2 . . 114.6
C10_2 C11_2 H11_2 . . 114.6
K4_4 C11_2 H11_2 1_655 . 114.6
C11_2 C12_2 C7_2 . . 122.0(4)
C11_2 C12_2 K4_4 . 1_655 78.7(3)
C7_2 C12_2 K4_4 . 1_655 109.7(3)
C11_2 C12_2 H12_2 . . 113.8
C7_2 C12_2 H12_2 . . 113.8
K4_4 C12_2 H12_2 1_655 . 113.8
O2_2 C13_2 O1_2 . . 122.5(4)
O2_2 C13_2 C4_2 . . 126.0(4)
O1_2 C13_2 C4_2 . . 111.4(4)
O1_2 C14_2 H14A_2 . . 109.5
O1_2 C14_2 H14B_2 . . 109.5
H14A_2 C14_2 H14B_2 . . 109.5
O1_2 C14_2 H14C_2 . . 109.5
H14A_2 C14_2 H14C_2 . . 109.5
H14B_2 C14_2 H14C_2 . . 109.5
C2_3 C1_3 H1A_3 . . 120.0
C2_3 C1_3 H1B_3 . . 120.0
H1A_3 C1_3 H1B_3 . . 120.0
B1_3 F1_3 K1_4 . . 110.2(2)
B1_3 F1_3 K4_4 . 1_655 101.4(3)
K1_4 F1_3 K4_4 . 1_655 111.24(8)
C6_3 O1_3 C7_3 . . 116.7(3)
F1_3 B1_3 F2_3 . . 106.3(4)
F1_3 B1_3 F3_3 . . 106.4(4)
F2_3 B1_3 F3_3 . . 105.5(4)
F1_3 B1_3 C8_3 . . 110.8(4)
F2_3 B1_3 C8_3 . . 115.0(4)
F3_3 B1_3 C8_3 . . 112.3(4)
F1_3 B1_3 K4_4 . 1_655 54.0(2)
F2_3 B1_3 K4_4 . 1_655 120.4(3)
F3_3 B1_3 K4_4 . 1_655 52.52(19)
C8_3 B1_3 K4_4 . 1_655 124.6(3)
F1_3 B1_3 K1_4 . . 46.76(19)
F2_3 B1_3 K1_4 . . 59.6(2)
F3_3 B1_3 K1_4 . . 118.5(3)
C8_3 B1_3 K1_4 . . 128.5(3)
K4_4 B1_3 K1_4 1_655 . 82.73(12)
F1_3 B1_3 K2_4 . . 132.9(3)
F2_3 B1_3 K2_4 . . 48.2(2)
F3_3 B1_3 K2_4 . . 60.5(2)
C8_3 B1_3 K2_4 . . 116.0(3)
K4_4 B1_3 K2_4 1_655 . 100.58(13)
K1_4 B1_3 K2_4 . . 96.75(12)
C1_3 C2_3 C3_3 . . 126.1(5)
C1_3 C2_3 H2_3 . . 116.9
C3_3 C2_3 H2_3 . . 116.9
B1_3 F2_3 K2_4 . . 109.5(3)
B1_3 F2_3 K1_4 . . 95.6(2)
K2_4 F2_3 K1_4 . . 129.21(8)
C6_3 O2_3 K2_4 . . 127.6(3)
C2_3 C3_3 C4_3 . . 114.1(3)
C2_3 C3_3 H3A_3 . . 108.7
C4_3 C3_3 H3A_3 . . 108.7
C2_3 C3_3 H3AB_3 . . 108.7
C4_3 C3_3 H3AB_3 . . 108.7
H3A_3 C3_3 H3AB_3 . . 107.6
B1_3 F3_3 K4_4 . 1_655 102.7(2)
B1_3 F3_3 K2_4 . . 95.8(2)
K4_4 F3_3 K2_4 1_655 . 131.12(8)
C5_3 C4_3 C6_3 . . 110.1(3)
C5_3 C4_3 C3_3 . . 108.4(3)
C6_3 C4_3 C3_3 . . 109.0(3)
C5_3 C4_3 C8_3 . . 112.6(3)
C6_3 C4_3 C8_3 . . 106.6(3)
C3_3 C4_3 C8_3 . . 110.0(3)
C4_3 C5_3 H5A_3 . . 109.5
C4_3 C5_3 H5B_3 . . 109.5
H5A_3 C5_3 H5B_3 . . 109.5
C4_3 C5_3 H5C_3 . . 109.5
H5A_3 C5_3 H5C_3 . . 109.5
H5B_3 C5_3 H5C_3 . . 109.5
O2_3 C6_3 O1_3 . . 122.5(4)
O2_3 C6_3 C4_3 . . 125.4(4)
O1_3 C6_3 C4_3 . . 112.1(3)
O1_3 C7_3 H7A_3 . . 109.5
O1_3 C7_3 H7B_3 . . 109.5
H7A_3 C7_3 H7B_3 . . 109.5
O1_3 C7_3 H7C_3 . . 109.5
H7A_3 C7_3 H7C_3 . . 109.5
H7B_3 C7_3 H7C_3 . . 109.5
C9_3 C8_3 C4_3 . . 112.3(3)
C9_3 C8_3 B1_3 . . 111.8(3)
C4_3 C8_3 B1_3 . . 117.1(3)
C9_3 C8_3 H8_3 . . 104.8
C4_3 C8_3 H8_3 . . 104.8
B1_3 C8_3 H8_3 . . 104.8
C10_3 C9_3 C14_3 . . 116.1(4)
C10_3 C9_3 C8_3 . . 120.7(4)
C14_3 C9_3 C8_3 . . 123.2(4)
C11_3 C10_3 C9_3 . . 121.9(5)
C11_3 C10_3 H10_3 . . 119.0
C9_3 C10_3 H10_3 . . 119.0
C12_3 C11_3 C10_3 . . 120.5(4)
C12_3 C11_3 H11_3 . . 119.8
C10_3 C11_3 H11_3 . . 119.8
C11_3 C12_3 C13_3 . . 119.7(5)
C11_3 C12_3 H12_3 . . 120.1
C13_3 C12_3 H12_3 . . 120.1
C12_3 C13_3 C14_3 . . 119.3(5)
C12_3 C13_3 H13_3 . . 120.4
C14_3 C13_3 H13_3 . . 120.4
C9_3 C14_3 C13_3 . . 122.5(4)
C9_3 C14_3 H14_3 . . 118.8
C13_3 C14_3 H14_3 . . 118.8
C2_4 C1_4 H1A_4 . . 120.0
C2_4 C1_4 H1B_4 . . 120.0
H1A_4 C1_4 H1B_4 . . 120.0
F1_1 K1_4 F1_3 . . 99.32(9)
F1_1 K1_4 F2_4 . 1_655 132.98(9)
F1_3 K1_4 F2_4 . 1_655 76.50(8)
F1_1 K1_4 O2_4 . 1_655 93.72(9)
F1_3 K1_4 O2_4 . 1_655 154.73(9)
F2_4 K1_4 O2_4 1_655 1_655 78.76(8)
F1_1 K1_4 F1_4 . 1_655 88.31(8)
F1_3 K1_4 F1_4 . 1_655 97.74(8)
F2_4 K1_4 F1_4 1_655 1_655 47.33(7)
O2_4 K1_4 F1_4 1_655 1_655 60.93(8)
F1_1 K1_4 F2_3 . . 100.05(8)
F1_3 K1_4 F2_3 . . 47.85(7)
F2_4 K1_4 F2_3 1_655 . 109.40(7)
O2_4 K1_4 F2_3 1_655 . 149.90(9)
F1_4 K1_4 F2_3 1_655 . 145.34(7)
F1_1 K1_4 F3_1 . . 46.38(7)
F1_3 K1_4 F3_1 . . 69.89(7)
F2_4 K1_4 F3_1 1_655 . 90.61(8)
O2_4 K1_4 F3_1 1_655 . 105.48(8)
F1_4 K1_4 F3_1 1_655 . 59.19(7)
F2_3 K1_4 F3_1 . . 103.38(8)
F1_1 K1_4 C10_4 . . 94.73(10)
F1_3 K1_4 C10_4 . . 132.80(10)
F2_4 K1_4 C10_4 1_655 . 122.77(10)
O2_4 K1_4 C10_4 1_655 . 66.73(10)
F1_4 K1_4 C10_4 1_655 . 127.66(10)
F2_3 K1_4 C10_4 . . 85.45(10)
F3_1 K1_4 C10_4 . . 140.85(9)
F1_1 K1_4 C11_4 . . 118.90(10)
F1_3 K1_4 C11_4 . . 124.47(10)
F2_4 K1_4 C11_4 1_655 . 99.93(10)
O2_4 K1_4 C11_4 1_655 . 65.08(10)
F1_4 K1_4 C11_4 1_655 . 120.43(10)
F2_3 K1_4 C11_4 . . 84.85(10)
F3_1 K1_4 C11_4 . . 163.75(9)
C10_4 K1_4 C11_4 . . 24.38(10)
F1_1 K1_4 B1_3 . . 101.04(11)
F1_3 K1_4 B1_3 . . 23.06(10)
F2_4 K1_4 B1_3 1_655 . 92.17(10)
O2_4 K1_4 B1_3 1_655 . 165.14(11)
F1_4 K1_4 B1_3 1_655 . 120.66(11)
F2_3 K1_4 B1_3 . . 24.80(10)
F3_1 K1_4 B1_3 . . 86.18(10)
C10_4 K1_4 B1_3 . . 109.95(12)
C11_4 K1_4 B1_3 . . 105.57(12)
F1_1 K1_4 B1_4 . 1_655 112.57(11)
F1_3 K1_4 B1_4 . 1_655 90.11(11)
F2_4 K1_4 B1_4 1_655 1_655 23.43(9)
O2_4 K1_4 B1_4 1_655 1_655 64.83(11)
F1_4 K1_4 B1_4 1_655 1_655 24.50(9)
F2_3 K1_4 B1_4 . 1_655 130.96(10)
F3_1 K1_4 B1_4 . 1_655 77.35(10)
C10_4 K1_4 B1_4 . 1_655 125.05(13)
C11_4 K1_4 B1_4 . 1_655 108.03(12)
B1_3 K1_4 B1_4 . 1_655 110.10(13)
F1_1 K1_4 B1_1 . . 21.90(10)
F1_3 K1_4 B1_1 . . 83.52(11)
F2_4 K1_4 B1_1 1_655 . 114.28(11)
O2_4 K1_4 B1_1 1_655 . 102.19(11)
F1_4 K1_4 B1_1 1_655 . 75.47(10)
F2_3 K1_4 B1_1 . . 100.41(11)
F3_1 K1_4 B1_1 . . 24.69(9)
C10_4 K1_4 B1_1 . . 116.63(12)
C11_4 K1_4 B1_1 . . 140.77(12)
B1_3 K1_4 B1_1 . . 92.24(13)
B1_4 K1_4 B1_1 1_655 . 97.65(13)
F3_4 B1_4 F2_4 . . 106.8(4)
F3_4 B1_4 F1_4 . . 105.3(4)
F2_4 B1_4 F1_4 . . 105.1(4)
F3_4 B1_4 C8_4 . . 110.8(4)
F2_4 B1_4 C8_4 . . 116.0(4)
F1_4 B1_4 C8_4 . . 112.1(4)
F3_4 B1_4 K3_4 . . 56.4(2)
F2_4 B1_4 K3_4 . . 115.1(3)
F1_4 B1_4 K3_4 . . 48.89(19)
C8_4 B1_4 K3_4 . . 128.7(3)
F3_4 B1_4 K1_4 . 1_455 128.6(3)
F2_4 B1_4 K1_4 . 1_455 49.4(2)
F1_4 B1_4 K1_4 . 1_455 57.5(2)
C8_4 B1_4 K1_4 . 1_455 120.6(3)
K3_4 B1_4 K1_4 . 1_455 90.17(13)
F3_4 B1_4 K2_4 . . 44.7(2)
F2_4 B1_4 K2_4 . . 62.1(2)
F1_4 B1_4 K2_4 . . 117.4(3)
C8_4 B1_4 K2_4 . . 128.9(3)
K3_4 B1_4 K2_4 . . 79.77(12)
K1_4 B1_4 K2_4 1_455 . 96.60(14)
B1_4 F1_4 K3_4 . . 107.6(3)
B1_4 F1_4 K1_4 . 1_455 98.0(2)
K3_4 F1_4 K1_4 . 1_455 119.15(9)
C6_4 O1_4 C7_4 . . 113.8(3)
C1_4 C2_4 C3_4 . . 125.4(5)
C1_4 C2_4 H2_4 . . 117.3
C3_4 C2_4 H2_4 . . 117.3
F3_4 K2_4 O2_3 . . 157.53(10)
F3_4 K2_4 F3_2 . . 102.07(8)
O2_3 K2_4 F3_2 . . 91.49(9)
F3_4 K2_4 F1_2 . . 69.35(8)
O2_3 K2_4 F1_2 . . 108.93(9)
F3_2 K2_4 F1_2 . . 48.30(7)
F3_4 K2_4 F2_3 . . 78.47(8)
O2_3 K2_4 F2_3 . . 79.85(9)
F3_2 K2_4 F2_3 . . 142.17(8)
F1_2 K2_4 F2_3 . . 99.77(8)
F3_4 K2_4 F2_4 . . 46.52(7)
O2_3 K2_4 F2_4 . . 148.12(9)
F3_2 K2_4 F2_4 . . 101.03(7)
F1_2 K2_4 F2_4 . . 101.16(7)
F2_3 K2_4 F2_4 . . 105.59(8)
F3_4 K2_4 F3_3 . . 99.86(8)
O2_3 K2_4 F3_3 . . 59.94(8)
F3_2 K2_4 F3_3 . . 98.85(7)
F1_2 K2_4 F3_3 . . 70.98(7)
F2_3 K2_4 F3_3 . . 45.12(7)
F2_4 K2_4 F3_3 . . 143.88(7)
F3_4 K2_4 B1_2 . . 87.65(10)
O2_3 K2_4 B1_2 . . 98.24(11)
F3_2 K2_4 B1_2 . . 24.45(10)
F1_2 K2_4 B1_2 . . 24.21(10)
F2_3 K2_4 B1_2 . . 120.17(11)
F2_4 K2_4 B1_2 . . 105.26(10)
F3_3 K2_4 B1_2 . . 82.02(10)
F3_4 K2_4 B1_4 . . 22.10(10)
O2_3 K2_4 B1_4 . . 164.69(12)
F3_2 K2_4 B1_4 . . 103.14(10)
F1_2 K2_4 B1_4 . . 84.59(10)
F2_3 K2_4 B1_4 . . 91.03(11)
F2_4 K2_4 B1_4 . . 24.44(10)
F3_3 K2_4 B1_4 . . 120.92(11)
B1_2 K2_4 B1_4 . . 96.98(12)
F3_4 K2_4 B1_3 . . 93.04(10)
O2_3 K2_4 B1_3 . . 64.50(11)
F3_2 K2_4 B1_3 . . 122.61(11)
F1_2 K2_4 B1_3 . . 89.34(10)
F2_3 K2_4 B1_3 . . 22.35(10)
F2_4 K2_4 B1_3 . . 127.35(10)
F3_3 K2_4 B1_3 . . 23.76(9)
B1_2 K2_4 B1_3 . . 104.50(12)
B1_4 K2_4 B1_3 . . 109.81(13)
F3_4 K2_4 K3_4 . . 39.29(6)
O2_3 K2_4 K3_4 . . 144.12(8)
F3_2 K2_4 K3_4 . . 63.76(6)
F1_2 K2_4 K3_4 . . 35.22(5)
F2_3 K2_4 K3_4 . . 103.41(6)
F2_4 K2_4 K3_4 . . 66.35(6)
F3_3 K2_4 K3_4 . . 96.73(5)
B1_2 K2_4 K3_4 . . 48.73(9)
B1_4 K2_4 K3_4 . . 49.95(9)
B1_3 K2_4 K3_4 . . 105.84(9)
B1_4 F2_4 K1_4 . 1_455 107.2(2)
B1_4 F2_4 K2_4 . . 93.4(2)
K1_4 F2_4 K2_4 1_455 . 125.28(10)
C6_4 O2_4 K1_4 . 1_455 125.1(3)
C2_4 C3_4 C4_4 . . 115.2(4)
C2_4 C3_4 H3A_4 . . 108.5
C4_4 C3_4 H3A_4 . . 108.5
C2_4 C3_4 H3AB_4 . . 108.5
C4_4 C3_4 H3AB_4 . . 108.5
H3A_4 C3_4 H3AB_4 . . 107.5
O1_1 K3_4 F1_2 . . 121.98(10)
O1_1 K3_4 F1_4 . . 91.49(10)
F1_2 K3_4 F1_4 . . 106.73(8)
O1_1 K3_4 F3_1 . 1_455 134.48(9)
F1_2 K3_4 F3_1 . 1_455 102.50(8)
F1_4 K3_4 F3_1 . 1_455 64.86(8)
O1_1 K3_4 F2_2 . . 150.73(9)
F1_2 K3_4 F2_2 . . 48.95(7)
F1_4 K3_4 F2_2 . . 117.53(8)
F3_1 K3_4 F2_2 1_455 . 67.78(7)
O1_1 K3_4 F3_4 . . 90.65(9)
F1_2 K3_4 F3_4 . . 67.28(7)
F1_4 K3_4 F3_4 . . 47.47(7)
F3_1 K3_4 F3_4 1_455 . 98.58(8)
F2_2 K3_4 F3_4 . . 105.85(8)
O1_1 K3_4 B1_2 . . 142.11(12)
F1_2 K3_4 B1_2 . . 24.14(10)
F1_4 K3_4 B1_2 . . 111.54(11)
F3_1 K3_4 B1_2 1_455 . 83.33(10)
F2_2 K3_4 B1_2 . . 25.09(10)
F3_4 K3_4 B1_2 . . 84.39(10)
O1_1 K3_4 B1_4 . . 91.74(12)
F1_2 K3_4 B1_4 . . 86.77(10)
F1_4 K3_4 B1_4 . . 23.56(10)
F3_1 K3_4 B1_4 1_455 . 80.81(11)
F2_2 K3_4 B1_4 . . 113.18(11)
F3_4 K3_4 B1_4 . . 23.93(10)
B1_2 K3_4 B1_4 . . 98.10(13)
O1_1 K3_4 C9_1 . 1_455 75.18(11)
F1_2 K3_4 C9_1 . 1_455 142.66(11)
F1_4 K3_4 C9_1 . 1_455 105.47(10)
F3_1 K3_4 C9_1 1_455 1_455 74.88(9)
F2_2 K3_4 C9_1 . 1_455 98.84(10)
F3_4 K3_4 C9_1 . 1_455 149.87(10)
B1_2 K3_4 C9_1 . 1_455 122.98(12)
B1_4 K3_4 C9_1 . 1_455 128.18(12)
O1_1 K3_4 K2_4 . . 120.40(8)
F1_2 K3_4 K2_4 . . 37.09(6)
F1_4 K3_4 K2_4 . . 69.70(6)
F3_1 K3_4 K2_4 1_455 . 88.62(5)
F2_2 K3_4 K2_4 . . 70.86(6)
F3_4 K3_4 K2_4 . . 35.17(5)
B1_2 K3_4 K2_4 . . 49.56(9)
B1_4 K3_4 K2_4 . . 50.28(9)
C9_1 K3_4 K2_4 1_455 . 163.09(8)
O1_1 K3_4 K4_4 . . 167.27(7)
F1_2 K3_4 K4_4 . . 70.25(6)
F1_4 K3_4 K4_4 . . 87.70(7)
F3_1 K3_4 K4_4 1_455 . 35.09(5)
F2_2 K3_4 K4_4 . . 33.87(5)
F3_4 K3_4 K4_4 . . 98.10(6)
B1_2 K3_4 K4_4 . . 48.74(9)
B1_4 K3_4 K4_4 . . 92.56(10)
C9_1 K3_4 K4_4 1_455 . 92.79(8)
K2_4 K3_4 K4_4 . . 71.11(3)
O1_1 K3_4 K1_4 . 1_455 120.84(8)
F1_2 K3_4 K1_4 . 1_455 97.51(6)
F1_4 K3_4 K1_4 . 1_455 31.70(6)
F3_1 K3_4 K1_4 1_455 1_455 35.87(6)
F2_2 K3_4 K1_4 . 1_455 88.33(6)
F3_4 K3_4 K1_4 . 1_455 64.33(6)
B1_2 K3_4 K1_4 . 1_455 90.57(9)
B1_4 K3_4 K1_4 . 1_455 44.94(9)
C9_1 K3_4 K1_4 1_455 1_455 100.00(8)
K2_4 K3_4 K1_4 . 1_455 67.10(3)
K4_4 K3_4 K1_4 . 1_455 56.37(3)
B1_4 F3_4 K2_4 . . 113.3(3)
B1_4 F3_4 K3_4 . . 99.7(2)
K2_4 F3_4 K3_4 . . 105.54(9)
C6_4 C4_4 C5_4 . . 108.5(3)
C6_4 C4_4 C3_4 . . 109.8(3)
C5_4 C4_4 C3_4 . . 108.9(3)
C6_4 C4_4 C8_4 . . 107.3(3)
C5_4 C4_4 C8_4 . . 112.9(3)
C3_4 C4_4 C8_4 . . 109.4(3)
F2_2 K4_4 F3_3 . 1_455 146.04(8)
F2_2 K4_4 F2_1 . 1_455 104.15(8)
F3_3 K4_4 F2_1 1_455 1_455 98.89(8)
F2_2 K4_4 F1_3 . 1_455 102.43(8)
F3_3 K4_4 F1_3 1_455 1_455 49.28(7)
F2_1 K4_4 F1_3 1_455 1_455 97.88(8)
F2_2 K4_4 F3_1 . 1_455 69.95(8)
F3_3 K4_4 F3_1 1_455 1_455 109.62(8)
F2_1 K4_4 F3_1 1_455 1_455 48.97(8)
F1_3 K4_4 F3_1 1_455 1_455 72.51(7)
F2_2 K4_4 O2_2 . . 75.54(8)
F3_3 K4_4 O2_2 1_455 . 95.89(8)
F2_1 K4_4 O2_2 1_455 . 150.82(9)
F1_3 K4_4 O2_2 1_455 . 110.79(8)
F3_1 K4_4 O2_2 1_455 . 145.07(9)
F2_2 K4_4 F3_2 . . 47.12(7)
F3_3 K4_4 F3_2 1_455 . 99.66(8)
F2_1 K4_4 F3_2 1_455 . 138.81(8)
F1_3 K4_4 F3_2 1_455 . 68.41(7)
F3_1 K4_4 F3_2 1_455 . 90.09(7)
O2_2 K4_4 F3_2 . . 61.65(8)
F2_2 K4_4 C12_2 . 1_455 115.93(9)
F3_3 K4_4 C12_2 1_455 1_455 89.42(10)
F2_1 K4_4 C12_2 1_455 1_455 87.49(10)
F1_3 K4_4 C12_2 1_455 1_455 138.70(9)
F3_1 K4_4 C12_2 1_455 1_455 133.68(9)
O2_2 K4_4 C12_2 . 1_455 67.59(10)
F3_2 K4_4 C12_2 . 1_455 129.03(9)
F2_2 K4_4 C11_2 . 1_455 93.15(10)
F3_3 K4_4 C11_2 1_455 1_455 113.40(10)
F2_1 K4_4 C11_2 1_455 1_455 85.55(10)
F1_3 K4_4 C11_2 1_455 1_455 162.61(10)
F3_1 K4_4 C11_2 1_455 1_455 120.91(10)
O2_2 K4_4 C11_2 . 1_455 65.47(10)
F3_2 K4_4 C11_2 . 1_455 119.34(9)
C12_2 K4_4 C11_2 1_455 1_455 24.03(10)
F2_2 K4_4 B1_3 . 1_455 124.49(11)
F3_3 K4_4 B1_3 1_455 1_455 24.78(10)
F2_1 K4_4 B1_3 1_455 1_455 100.33(11)
F1_3 K4_4 B1_3 1_455 1_455 24.54(10)
F3_1 K4_4 B1_3 1_455 1_455 91.73(11)
O2_2 K4_4 B1_3 . 1_455 103.57(11)
F3_2 K4_4 B1_3 . 1_455 82.76(10)
C12_2 K4_4 B1_3 1_455 1_455 114.17(12)
C11_2 K4_4 B1_3 1_455 1_455 138.08(13)
F2_2 K4_4 B1_1 . 1_455 88.54(11)
F3_3 K4_4 B1_1 1_455 1_455 103.76(11)
F2_1 K4_4 B1_1 1_455 1_455 24.02(10)
F1_3 K4_4 B1_1 1_455 1_455 83.62(10)
F3_1 K4_4 B1_1 1_455 1_455 25.08(10)
O2_2 K4_4 B1_1 . 1_455 160.30(11)
F3_2 K4_4 B1_1 . 1_455 115.16(11)
C12_2 K4_4 B1_1 1_455 1_455 110.87(12)
C11_2 K4_4 B1_1 1_455 1_455 104.67(12)
B1_3 K4_4 B1_1 1_455 1_455 94.95(13)
F2_2 K4_4 B1_2 . . 23.11(9)
F3_3 K4_4 B1_2 1_455 . 124.01(10)
F2_1 K4_4 B1_2 1_455 . 124.35(11)
F1_3 K4_4 B1_2 1_455 . 87.68(10)
F3_1 K4_4 B1_2 1_455 . 81.64(10)
O2_2 K4_4 B1_2 . . 64.13(11)
F3_2 K4_4 B1_2 . . 24.36(9)
C12_2 K4_4 B1_2 1_455 . 122.60(11)
C11_2 K4_4 B1_2 1_455 . 104.52(12)
B1_3 K4_4 B1_2 1_455 . 105.77(13)
B1_1 K4_4 B1_2 1_455 . 104.62(13)
C4_4 C5_4 H5A_4 . . 109.5
C4_4 C5_4 H5B_4 . . 109.5
H5A_4 C5_4 H5B_4 . . 109.5
C4_4 C5_4 H5C_4 . . 109.5
H5A_4 C5_4 H5C_4 . . 109.5
H5B_4 C5_4 H5C_4 . . 109.5
O2_4 C6_4 O1_4 . . 122.8(4)
O2_4 C6_4 C4_4 . . 124.8(4)
O1_4 C6_4 C4_4 . . 112.4(4)
O1_4 C7_4 H7A_4 . . 109.5
O1_4 C7_4 H7B_4 . . 109.5
H7A_4 C7_4 H7B_4 . . 109.5
O1_4 C7_4 H7C_4 . . 109.5
H7A_4 C7_4 H7C_4 . . 109.5
H7B_4 C7_4 H7C_4 . . 109.5
C9_4 C8_4 C4_4 . . 110.4(3)
C9_4 C8_4 B1_4 . . 112.4(3)
C4_4 C8_4 B1_4 . . 118.4(4)
C9_4 C8_4 H8_4 . . 104.7
C4_4 C8_4 H8_4 . . 104.7
B1_4 C8_4 H8_4 . . 104.7
C14_4 C9_4 C10_4 . . 117.6(4)
C14_4 C9_4 C8_4 . . 121.9(4)
C10_4 C9_4 C8_4 . . 120.4(4)
C9_4 C10_4 C11_4 . . 121.0(4)
C9_4 C10_4 K1_4 . . 109.3(3)
C11_4 C10_4 K1_4 . . 78.5(2)
C9_4 C10_4 H10_4 . . 114.2
C11_4 C10_4 H10_4 . . 114.2
K1_4 C10_4 H10_4 . . 114.2
C12_4 C11_4 C10_4 . . 120.2(4)
C12_4 C11_4 K1_4 . . 109.1(3)
C10_4 C11_4 K1_4 . . 77.2(2)
C12_4 C11_4 H11_4 . . 114.8
C10_4 C11_4 H11_4 . . 114.8
K1_4 C11_4 H11_4 . . 114.8
C11_4 C12_4 C13_4 . . 119.2(4)
C11_4 C12_4 H12_4 . . 120.4
C13_4 C12_4 H12_4 . . 120.4
C14_4 C13_4 C12_4 . . 120.8(4)
C14_4 C13_4 H13_4 . . 119.6
C12_4 C13_4 H13_4 . . 119.6
C13_4 C14_4 C9_4 . . 121.1(4)
C13_4 C14_4 H14_4 . . 119.5
C9_4 C14_4 H14_4 . . 119.5

loop_
_geom_bond_atom_site_label_1
_geom_bond_atom_site_label_2
_geom_bond_site_symmetry_2
_geom_bond_distance
C2_1 C1_1 . 1.288(6)
C2_1 C3_1 . 1.502(6)
C2_1 H2_1 . 0.93
F2_1 B1_1 . 1.407(6)
F2_1 K4_4 1_655 2.722(3)
O2_1 C5_1 . 1.358(5)
O2_1 C6_1 . 1.447(5)
C3_1 C4_1 . 1.550(6)
C3_1 H3A_1 . 0.97
C3_1 H3AB_1 . 0.97
F3_1 B1_1 . 1.444(5)
F3_1 K4_4 1_655 2.781(3)
F3_1 K3_4 1_655 2.798(3)
F3_1 K1_4 . 3.054(3)
C4_1 C5_1 . 1.511(6)
C4_1 C14_1 . 1.537(6)
C4_1 C7_1 . 1.579(5)
C5_1 O1_1 . 1.213(5)
C6_1 H6A_1 . 0.96
C6_1 H6B_1 . 0.96
C6_1 H6C_1 . 0.96
C7_1 C8_1 . 1.505(6)
C7_1 B1_1 . 1.623(6)
C7_1 H7_1 . 0.98
C8_1 C9_1 . 1.396(6)
C8_1 C13_1 . 1.399(6)
C9_1 C10_1 . 1.370(6)
C9_1 K3_4 1_655 3.524(4)
C9_1 H9_1 . 0.93
C10_1 C11_1 . 1.373(7)
C10_1 H10_1 . 0.93
C11_1 C12_1 . 1.391(7)
C11_1 H11_1 . 0.93
C12_1 C13_1 . 1.378(6)
C12_1 H12_1 . 0.93
C13_1 H13_1 . 0.93
C14_1 H14A_1 . 0.96
C14_1 H14B_1 . 0.96
C14_1 H14C_1 . 0.96
C1_1 H1A_1 . 0.93
C1_1 H1B_1 . 0.93
F1_1 B1_1 . 1.417(6)
F1_1 K1_4 . 2.612(3)
O1_1 K3_4 . 2.654(3)
B1_1 K4_4 1_655 3.353(5)
B1_1 K1_4 . 3.452(5)
C1_2 C2_2 . 1.297(7)
C1_2 H1A_2 . 0.93
C1_2 H1B_2 . 0.93
O1_2 C13_2 . 1.350(5)
O1_2 C14_2 . 1.443(5)
F1_2 B1_2 . 1.419(5)
F1_2 K3_4 . 2.660(3)
F1_2 K2_4 . 2.782(3)
B1_2 F2_2 . 1.427(5)
B1_2 F3_2 . 1.432(5)
B1_2 C6_2 . 1.606(6)
B1_2 K3_4 . 3.338(5)
B1_2 K2_4 . 3.380(5)
B1_2 K4_4 . 3.443(5)
C2_2 C3_2 . 1.494(6)
C2_2 H2_2 . 0.93
O2_2 C13_2 . 1.206(5)
O2_2 K4_4 . 2.838(3)
F2_2 K4_4 . 2.708(3)
F2_2 K3_4 . 2.846(3)
C3_2 C4_2 . 1.555(5)
C3_2 H3A_2 . 0.97
C3_2 H3AB_2 . 0.97
F3_2 K2_4 . 2.773(3)
F3_2 K4_4 . 2.950(3)
C4_2 C13_2 . 1.511(6)
C4_2 C5_2 . 1.535(5)
C4_2 C6_2 . 1.586(6)
C5_2 H5A_2 . 0.96
C5_2 H5B_2 . 0.96
C5_2 H5C_2 . 0.96
C6_2 C7_2 . 1.531(5)
C6_2 H6_2 . 0.98
C7_2 C12_2 . 1.390(5)
C7_2 C8_2 . 1.398(5)
C8_2 C9_2 . 1.392(6)
C8_2 H8_2 . 0.93
C9_2 C10_2 . 1.366(6)
C9_2 H9_2 . 0.93
C10_2 C11_2 . 1.382(6)
C10_2 H10_2 . 0.93
C11_2 C12_2 . 1.381(6)
C11_2 K4_4 1_655 3.327(5)
C11_2 H11_2 . 0.98
C12_2 K4_4 1_655 3.309(4)
C12_2 H12_2 . 0.98
C14_2 H14A_2 . 0.96
C14_2 H14B_2 . 0.96
C14_2 H14C_2 . 0.96
C1_3 C2_3 . 1.309(6)
C1_3 H1A_3 . 0.93
C1_3 H1B_3 . 0.93
F1_3 B1_3 . 1.415(6)
F1_3 K1_4 . 2.632(3)
F1_3 K4_4 1_655 2.757(3)
O1_3 C6_3 . 1.342(5)
O1_3 C7_3 . 1.452(5)
B1_3 F2_3 . 1.429(6)
B1_3 F3_3 . 1.435(6)
B1_3 C8_3 . 1.623(6)
B1_3 K4_4 1_655 3.340(5)
B1_3 K1_4 . 3.391(5)
B1_3 K2_4 . 3.543(5)
C2_3 C3_3 . 1.493(6)
C2_3 H2_3 . 0.93
F2_3 K2_4 . 2.800(3)
F2_3 K1_4 . 2.938(3)
O2_3 C6_3 . 1.209(5)
O2_3 K2_4 . 2.734(3)
C3_3 C4_3 . 1.549(5)
C3_3 H3A_3 . 0.97
C3_3 H3AB_3 . 0.97
F3_3 K4_4 1_655 2.717(3)
F3_3 K2_4 . 3.098(3)
C4_3 C5_3 . 1.517(5)
C4_3 C6_3 . 1.525(6)
C4_3 C8_3 . 1.578(5)
C5_3 H5A_3 . 0.96
C5_3 H5B_3 . 0.96
C5_3 H5C_3 . 0.96
C7_3 H7A_3 . 0.96
C7_3 H7B_3 . 0.96
C7_3 H7C_3 . 0.96
C8_3 C9_3 . 1.530(6)
C8_3 H8_3 . 0.98
C9_3 C10_3 . 1.387(6)
C9_3 C14_3 . 1.392(6)
C10_3 C11_3 . 1.387(7)
C10_3 H10_3 . 0.93
C11_3 C12_3 . 1.369(7)
C11_3 H11_3 . 0.93
C12_3 C13_3 . 1.372(6)
C12_3 H12_3 . 0.93
C13_3 C14_3 . 1.396(6)
C13_3 H13_3 . 0.93
C14_3 H14_3 . 0.93
C1_4 C2_4 . 1.316(6)
C1_4 H1A_4 . 0.93
C1_4 H1B_4 . 0.93
K1_4 F2_4 1_655 2.720(3)
K1_4 O2_4 1_655 2.810(3)
K1_4 F1_4 1_655 2.915(3)
K1_4 C10_4 . 3.308(4)
K1_4 C11_4 . 3.325(4)
K1_4 B1_4 1_655 3.422(6)
B1_4 F3_4 . 1.406(6)
B1_4 F2_4 . 1.424(6)
B1_4 F1_4 . 1.433(5)
B1_4 C8_4 . 1.615(7)
B1_4 K3_4 . 3.418(5)
B1_4 K2_4 . 3.435(5)
F1_4 K3_4 . 2.701(3)
O1_4 C6_4 . 1.340(5)
O1_4 C7_4 . 1.441(5)
C2_4 C3_4 . 1.482(6)
C2_4 H2_4 . 0.93
K2_4 F3_4 . 2.627(3)
K2_4 F2_4 . 3.042(3)
K2_4 K3_4 . 4.3949(19)
O2_4 C6_4 . 1.213(5)
C3_4 C4_4 . 1.559(6)
C3_4 H3A_4 . 0.97
C3_4 H3AB_4 . 0.97
K3_4 F3_4 . 2.889(3)
K3_4 K4_4 . 4.558(2)
C4_4 C6_4 . 1.524(6)
C4_4 C5_4 . 1.532(5)
C4_4 C8_4 . 1.569(5)
C5_4 H5A_4 . 0.96
C5_4 H5B_4 . 0.96
C5_4 H5C_4 . 0.96
C7_4 H7A_4 . 0.96
C7_4 H7B_4 . 0.96
C7_4 H7C_4 . 0.96
C8_4 C9_4 . 1.531(5)
C8_4 H8_4 . 0.98
C9_4 C14_4 . 1.400(5)
C9_4 C10_4 . 1.400(6)
C10_4 C11_4 . 1.401(6)
C10_4 H10_4 . 0.98
C11_4 C12_4 . 1.382(6)
C11_4 H11_4 . 0.98
C12_4 C13_4 . 1.388(6)
C12_4 H12_4 . 0.93
C13_4 C14_4 . 1.383(5)
C13_4 H13_4 . 0.93
C14_4 H14_4 . 0.93

loop_
_geom_hbond_atom_site_label_D
_geom_hbond_atom_site_label_H
_geom_hbond_atom_site_label_A
_geom_hbond_distance_DH
_geom_hbond_distance_HA
_geom_hbond_distance_DA
_geom_hbond_angle_DHA
C7_3 H7B_3 F3_3 0.96 2.61 3.171(5) 117.3
C7_4 H7C_4 F1_4 0.96 2.63 3.184(6) 116.9

loop_
_geom_torsion_atom_site_label_1
_geom_torsion_atom_site_label_2
_geom_torsion_atom_site_label_3
_geom_torsion_atom_site_label_4
_geom_torsion_site_symmetry_1
_geom_torsion_site_symmetry_4
_geom_torsion
C1_1 C2_1 C3_1 C4_1 . . -136.4(5)
C2_1 C3_1 C4_1 C5_1 . . -55.0(5)
C2_1 C3_1 C4_1 C14_1 . . 64.0(5)
C2_1 C3_1 C4_1 C7_1 . . -171.6(4)
C6_1 O2_1 C5_1 O1_1 . . 9.8(6)
C6_1 O2_1 C5_1 C4_1 . . -171.1(3)
C14_1 C4_1 C5_1 O1_1 . . 7.7(6)
C3_1 C4_1 C5_1 O1_1 . . 127.7(4)
C7_1 C4_1 C5_1 O1_1 . . -113.5(5)
C14_1 C4_1 C5_1 O2_1 . . -171.5(3)
C3_1 C4_1 C5_1 O2_1 . . -51.4(4)
C7_1 C4_1 C5_1 O2_1 . . 67.3(4)
C5_1 C4_1 C7_1 C8_1 . . 178.3(4)
C14_1 C4_1 C7_1 C8_1 . . 59.1(5)
C3_1 C4_1 C7_1 C8_1 . . -64.4(5)
C5_1 C4_1 C7_1 B1_1 . . 47.2(5)
C14_1 C4_1 C7_1 B1_1 . . -72.1(5)
C3_1 C4_1 C7_1 B1_1 . . 164.4(4)
C4_1 C7_1 C8_1 C9_1 . . 92.1(5)
B1_1 C7_1 C8_1 C9_1 . . -136.3(4)
C4_1 C7_1 C8_1 C13_1 . . -89.3(4)
B1_1 C7_1 C8_1 C13_1 . . 42.4(5)
C13_1 C8_1 C9_1 C10_1 . . 1.6(6)
C7_1 C8_1 C9_1 C10_1 . . -179.8(4)
C13_1 C8_1 C9_1 K3_4 . 1_655 -87.0(3)
C7_1 C8_1 C9_1 K3_4 . 1_655 91.7(3)
C8_1 C9_1 C10_1 C11_1 . . -2.0(7)
K3_4 C9_1 C10_1 C11_1 1_655 . 78.5(4)
C9_1 C10_1 C11_1 C12_1 . . 0.7(7)
C10_1 C11_1 C12_1 C13_1 . . 1.0(7)
C11_1 C12_1 C13_1 C8_1 . . -1.5(6)
C9_1 C8_1 C13_1 C12_1 . . 0.2(6)
C7_1 C8_1 C13_1 C12_1 . . -178.5(4)
O2_1 C5_1 O1_1 K3_4 . . -123.4(6)
C4_1 C5_1 O1_1 K3_4 . . 57.5(8)
K4_4 F2_1 B1_1 F1_1 1_655 . -105.3(3)
K4_4 F2_1 B1_1 F3_1 1_655 . 6.7(4)
K4_4 F2_1 B1_1 C7_1 1_655 . 129.2(3)
K4_4 F2_1 B1_1 K1_4 1_655 . -59.2(2)
K1_4 F1_1 B1_1 F2_1 . . 103.4(3)
K1_4 F1_1 B1_1 F3_1 . . -9.6(4)
K1_4 F1_1 B1_1 C7_1 . . -128.2(3)
K1_4 F1_1 B1_1 K4_4 . 1_655 48.0(3)
K4_4 F3_1 B1_1 F2_1 1_655 . -6.4(4)
K3_4 F3_1 B1_1 F2_1 1_655 . 126.9(3)
K1_4 F3_1 B1_1 F2_1 . . -106.4(3)
K4_4 F3_1 B1_1 F1_1 1_655 . 107.4(3)
K3_4 F3_1 B1_1 F1_1 1_655 . -119.3(3)
K1_4 F3_1 B1_1 F1_1 . . 7.4(3)
K4_4 F3_1 B1_1 C7_1 1_655 . -133.0(3)
K3_4 F3_1 B1_1 C7_1 1_655 . 0.3(6)
K1_4 F3_1 B1_1 C7_1 . . 127.0(3)
K3_4 F3_1 B1_1 K4_4 1_655 1_655 133.3(4)
K1_4 F3_1 B1_1 K4_4 . 1_655 -99.99(10)
K4_4 F3_1 B1_1 K1_4 1_655 . 99.99(10)
K3_4 F3_1 B1_1 K1_4 1_655 . -126.7(3)
C8_1 C7_1 B1_1 F2_1 . . -72.7(5)
C4_1 C7_1 B1_1 F2_1 . . 57.1(5)
C8_1 C7_1 B1_1 F1_1 . . 163.6(4)
C4_1 C7_1 B1_1 F1_1 . . -66.6(5)
C8_1 C7_1 B1_1 F3_1 . . 48.0(5)
C4_1 C7_1 B1_1 F3_1 . . 177.8(3)
C8_1 C7_1 B1_1 K4_4 . 1_655 -11.2(6)
C4_1 C7_1 B1_1 K4_4 . 1_655 118.6(4)
C8_1 C7_1 B1_1 K1_4 . . 117.6(4)
C4_1 C7_1 B1_1 K1_4 . . -112.6(4)
K3_4 F1_2 B1_2 F2_2 . . 10.7(4)
K2_4 F1_2 B1_2 F2_2 . . 123.3(3)
K3_4 F1_2 B1_2 F3_2 . . -101.2(3)
K2_4 F1_2 B1_2 F3_2 . . 11.4(3)
K3_4 F1_2 B1_2 C6_2 . . 136.9(3)
K2_4 F1_2 B1_2 C6_2 . . -110.5(3)
K2_4 F1_2 B1_2 K3_4 . . 112.62(15)
K3_4 F1_2 B1_2 K2_4 . . -112.62(15)
K3_4 F1_2 B1_2 K4_4 . . -39.4(3)
K2_4 F1_2 B1_2 K4_4 . . 73.2(3)
F1_2 B1_2 F2_2 K4_4 . . -124.0(3)
F3_2 B1_2 F2_2 K4_4 . . -11.8(4)
C6_2 B1_2 F2_2 K4_4 . . 112.1(3)
K3_4 B1_2 F2_2 K4_4 . . -114.30(15)
K2_4 B1_2 F2_2 K4_4 . . -67.2(3)
F1_2 B1_2 F2_2 K3_4 . . -9.7(3)
F3_2 B1_2 F2_2 K3_4 . . 102.5(3)
C6_2 B1_2 F2_2 K3_4 . . -133.6(3)
K2_4 B1_2 F2_2 K3_4 . . 47.1(3)
K4_4 B1_2 F2_2 K3_4 . . 114.30(15)
C1_2 C2_2 C3_2 C4_2 . . 120.7(5)
F1_2 B1_2 F3_2 K2_4 . . -11.4(3)
F2_2 B1_2 F3_2 K2_4 . . -124.5(3)
C6_2 B1_2 F3_2 K2_4 . . 109.8(3)
K3_4 B1_2 F3_2 K2_4 . . -63.9(2)
K4_4 B1_2 F3_2 K2_4 . . -134.82(14)
F1_2 B1_2 F3_2 K4_4 . . 123.4(3)
F2_2 B1_2 F3_2 K4_4 . . 10.3(3)
C6_2 B1_2 F3_2 K4_4 . . -115.3(3)
K3_4 B1_2 F3_2 K4_4 . . 70.88(18)
K2_4 B1_2 F3_2 K4_4 . . 134.82(14)
C2_2 C3_2 C4_2 C13_2 . . 56.8(5)
C2_2 C3_2 C4_2 C5_2 . . -61.3(5)
C2_2 C3_2 C4_2 C6_2 . . 174.7(4)
C13_2 C4_2 C6_2 C7_2 . . -172.4(3)
C5_2 C4_2 C6_2 C7_2 . . -53.4(4)
C3_2 C4_2 C6_2 C7_2 . . 68.4(4)
C13_2 C4_2 C6_2 B1_2 . . -41.0(5)
C5_2 C4_2 C6_2 B1_2 . . 78.0(4)
C3_2 C4_2 C6_2 B1_2 . . -160.2(3)
F1_2 B1_2 C6_2 C7_2 . . -49.2(5)
F2_2 B1_2 C6_2 C7_2 . . 72.5(5)
F3_2 B1_2 C6_2 C7_2 . . -167.3(3)
K3_4 B1_2 C6_2 C7_2 . . 3.7(6)
K2_4 B1_2 C6_2 C7_2 . . -108.2(3)
K4_4 B1_2 C6_2 C7_2 . . 127.3(3)
F1_2 B1_2 C6_2 C4_2 . . 179.5(3)
F2_2 B1_2 C6_2 C4_2 . . -58.8(5)
F3_2 B1_2 C6_2 C4_2 . . 61.4(5)
K3_4 B1_2 C6_2 C4_2 . . -127.6(4)
K2_4 B1_2 C6_2 C4_2 . . 120.5(3)
K4_4 B1_2 C6_2 C4_2 . . -4.0(5)
C4_2 C6_2 C7_2 C12_2 . . -92.8(5)
B1_2 C6_2 C7_2 C12_2 . . 132.7(4)
C4_2 C6_2 C7_2 C8_2 . . 89.8(5)
B1_2 C6_2 C7_2 C8_2 . . -44.7(5)
C12_2 C7_2 C8_2 C9_2 . . 1.4(6)
C6_2 C7_2 C8_2 C9_2 . . 178.9(4)
C7_2 C8_2 C9_2 C10_2 . . -0.1(7)
C8_2 C9_2 C10_2 C11_2 . . -0.9(7)
C9_2 C10_2 C11_2 C12_2 . . 0.5(7)
C9_2 C10_2 C11_2 K4_4 . 1_655 -85.9(4)
C10_2 C11_2 C12_2 C7_2 . . 0.8(7)
K4_4 C11_2 C12_2 C7_2 1_655 . 106.3(4)
C10_2 C11_2 C12_2 K4_4 . 1_655 -105.5(4)
C8_2 C7_2 C12_2 C11_2 . . -1.7(6)
C6_2 C7_2 C12_2 C11_2 . . -179.3(4)
C8_2 C7_2 C12_2 K4_4 . 1_655 87.0(4)
C6_2 C7_2 C12_2 K4_4 . 1_655 -90.5(4)
K4_4 O2_2 C13_2 O1_2 . . 97.9(4)
K4_4 O2_2 C13_2 C4_2 . . -79.8(5)
C14_2 O1_2 C13_2 O2_2 . . -7.0(6)
C14_2 O1_2 C13_2 C4_2 . . 171.1(4)
C5_2 C4_2 C13_2 O2_2 . . -16.8(6)
C3_2 C4_2 C13_2 O2_2 . . -135.1(4)
C6_2 C4_2 C13_2 O2_2 . . 104.7(5)
C5_2 C4_2 C13_2 O1_2 . . 165.2(3)
C3_2 C4_2 C13_2 O1_2 . . 46.9(5)
C6_2 C4_2 C13_2 O1_2 . . -73.2(4)
K1_4 F1_3 B1_3 F2_3 . . 1.8(4)
K4_4 F1_3 B1_3 F2_3 1_655 . -116.1(3)
K1_4 F1_3 B1_3 F3_3 . . 113.9(3)
K4_4 F1_3 B1_3 F3_3 1_655 . -4.0(3)
K1_4 F1_3 B1_3 C8_3 . . -123.8(3)
K4_4 F1_3 B1_3 C8_3 1_655 . 118.3(3)
K1_4 F1_3 B1_3 K4_4 . 1_655 117.91(17)
K4_4 F1_3 B1_3 K1_4 1_655 . -117.91(17)
K1_4 F1_3 B1_3 K2_4 . . 49.3(4)
K4_4 F1_3 B1_3 K2_4 1_655 . -68.7(4)
F1_3 B1_3 F2_3 K2_4 . . 133.6(3)
F3_3 B1_3 F2_3 K2_4 . . 20.8(4)
C8_3 B1_3 F2_3 K2_4 . . -103.4(4)
K4_4 B1_3 F2_3 K2_4 1_655 . 76.1(3)
K1_4 B1_3 F2_3 K2_4 . . 135.14(16)
F1_3 B1_3 F2_3 K1_4 . . -1.6(3)
F3_3 B1_3 F2_3 K1_4 . . -114.3(3)
C8_3 B1_3 F2_3 K1_4 . . 121.5(3)
K4_4 B1_3 F2_3 K1_4 1_655 . -59.0(3)
K2_4 B1_3 F2_3 K1_4 . . -135.14(16)
C1_3 C2_3 C3_3 C4_3 . . -123.2(5)
F1_3 B1_3 F3_3 K4_4 . 1_655 4.1(3)
F2_3 B1_3 F3_3 K4_4 . 1_655 116.7(3)
C8_3 B1_3 F3_3 K4_4 . 1_655 -117.3(3)
K1_4 B1_3 F3_3 K4_4 . 1_655 53.3(3)
K2_4 B1_3 F3_3 K4_4 . 1_655 134.45(13)
F1_3 B1_3 F3_3 K2_4 . . -130.4(3)
F2_3 B1_3 F3_3 K2_4 . . -17.7(3)
C8_3 B1_3 F3_3 K2_4 . . 108.2(3)
K4_4 B1_3 F3_3 K2_4 1_655 . -134.45(13)
K1_4 B1_3 F3_3 K2_4 . . -81.1(2)
C2_3 C3_3 C4_3 C5_3 . . 65.7(5)
C2_3 C3_3 C4_3 C6_3 . . -54.2(5)
C2_3 C3_3 C4_3 C8_3 . . -170.7(4)
K2_4 O2_3 C6_3 O1_3 . . -110.1(4)
K2_4 O2_3 C6_3 C4_3 . . 68.8(5)
C7_3 O1_3 C6_3 O2_3 . . 11.9(6)
C7_3 O1_3 C6_3 C4_3 . . -167.1(3)
C5_3 C4_3 C6_3 O2_3 . . 13.5(6)
C3_3 C4_3 C6_3 O2_3 . . 132.3(4)
C8_3 C4_3 C6_3 O2_3 . . -109.0(4)
C5_3 C4_3 C6_3 O1_3 . . -167.5(3)
C3_3 C4_3 C6_3 O1_3 . . -48.7(4)
C8_3 C4_3 C6_3 O1_3 . . 69.9(4)
C5_3 C4_3 C8_3 C9_3 . . 55.1(4)
C6_3 C4_3 C8_3 C9_3 . . 176.0(3)
C3_3 C4_3 C8_3 C9_3 . . -66.0(4)
C5_3 C4_3 C8_3 B1_3 . . -76.3(5)
C6_3 C4_3 C8_3 B1_3 . . 44.6(5)
C3_3 C4_3 C8_3 B1_3 . . 162.6(4)
F1_3 B1_3 C8_3 C9_3 . . 50.5(5)
F2_3 B1_3 C8_3 C9_3 . . -70.0(5)
F3_3 B1_3 C8_3 C9_3 . . 169.3(3)
K4_4 B1_3 C8_3 C9_3 1_655 . 110.4(3)
K1_4 B1_3 C8_3 C9_3 . . -0.1(5)
K2_4 B1_3 C8_3 C9_3 . . -123.8(3)
F1_3 B1_3 C8_3 C4_3 . . -177.9(3)
F2_3 B1_3 C8_3 C4_3 . . 61.6(5)
F3_3 B1_3 C8_3 C4_3 . . -59.1(5)
K4_4 B1_3 C8_3 C4_3 1_655 . -118.0(3)
K1_4 B1_3 C8_3 C4_3 . . 131.5(3)
K2_4 B1_3 C8_3 C4_3 . . 7.8(5)
C4_3 C8_3 C9_3 C10_3 . . 95.9(4)
B1_3 C8_3 C9_3 C10_3 . . -130.1(4)
C4_3 C8_3 C9_3 C14_3 . . -83.8(5)
B1_3 C8_3 C9_3 C14_3 . . 50.2(5)
C14_3 C9_3 C10_3 C11_3 . . 1.1(6)
C8_3 C9_3 C10_3 C11_3 . . -178.7(4)
C9_3 C10_3 C11_3 C12_3 . . -0.6(8)
C10_3 C11_3 C12_3 C13_3 . . -0.7(7)
C11_3 C12_3 C13_3 C14_3 . . 1.3(7)
C10_3 C9_3 C14_3 C13_3 . . -0.4(6)
C8_3 C9_3 C14_3 C13_3 . . 179.4(4)
C12_3 C13_3 C14_3 C9_3 . . -0.7(7)
F3_4 B1_4 F1_4 K3_4 . . 2.2(4)
F2_4 B1_4 F1_4 K3_4 . . -110.3(3)
C8_4 B1_4 F1_4 K3_4 . . 122.8(3)
K1_4 B1_4 F1_4 K3_4 1_455 . -124.08(17)
K2_4 B1_4 F1_4 K3_4 . . -44.2(3)
F3_4 B1_4 F1_4 K1_4 . 1_455 126.3(3)
F2_4 B1_4 F1_4 K1_4 . 1_455 13.8(3)
C8_4 B1_4 F1_4 K1_4 . 1_455 -113.2(3)
K3_4 B1_4 F1_4 K1_4 . 1_455 124.08(17)
K2_4 B1_4 F1_4 K1_4 . 1_455 79.9(2)
F3_4 B1_4 F2_4 K1_4 . 1_455 -126.8(3)
F1_4 B1_4 F2_4 K1_4 . 1_455 -15.3(4)
C8_4 B1_4 F2_4 K1_4 . 1_455 109.2(3)
K3_4 B1_4 F2_4 K1_4 . 1_455 -66.6(3)
K2_4 B1_4 F2_4 K1_4 . 1_455 -128.61(15)
F3_4 B1_4 F2_4 K2_4 . . 1.8(3)
F1_4 B1_4 F2_4 K2_4 . . 113.3(3)
C8_4 B1_4 F2_4 K2_4 . . -122.2(3)
K3_4 B1_4 F2_4 K2_4 . . 62.0(2)
K1_4 B1_4 F2_4 K2_4 1_455 . 128.61(15)
C1_4 C2_4 C3_4 C4_4 . . 118.0(5)
F2_4 B1_4 F3_4 K2_4 . . -2.3(4)
F1_4 B1_4 F3_4 K2_4 . . -113.7(3)
C8_4 B1_4 F3_4 K2_4 . . 124.9(3)
K3_4 B1_4 F3_4 K2_4 . . -111.65(19)
K1_4 B1_4 F3_4 K2_4 1_455 . -53.3(4)
F2_4 B1_4 F3_4 K3_4 . . 109.4(3)
F1_4 B1_4 F3_4 K3_4 . . -2.0(4)
C8_4 B1_4 F3_4 K3_4 . . -123.4(3)
K1_4 B1_4 F3_4 K3_4 1_455 . 58.4(3)
K2_4 B1_4 F3_4 K3_4 . . 111.65(19)
C2_4 C3_4 C4_4 C6_4 . . 60.0(5)
C2_4 C3_4 C4_4 C5_4 . . -58.5(5)
C2_4 C3_4 C4_4 C8_4 . . 177.6(3)
K1_4 O2_4 C6_4 O1_4 1_455 . 100.2(4)
K1_4 O2_4 C6_4 C4_4 1_455 . -78.5(5)
C7_4 O1_4 C6_4 O2_4 . . -7.3(6)
C7_4 O1_4 C6_4 C4_4 . . 171.6(4)
C5_4 C4_4 C6_4 O2_4 . . -17.0(6)
C3_4 C4_4 C6_4 O2_4 . . -135.9(4)
C8_4 C4_4 C6_4 O2_4 . . 105.2(5)
C5_4 C4_4 C6_4 O1_4 . . 164.1(3)
C3_4 C4_4 C6_4 O1_4 . . 45.3(4)
C8_4 C4_4 C6_4 O1_4 . . -73.6(4)
C6_4 C4_4 C8_4 C9_4 . . -171.0(3)
C5_4 C4_4 C8_4 C9_4 . . -51.6(5)
C3_4 C4_4 C8_4 C9_4 . . 69.9(4)
C6_4 C4_4 C8_4 B1_4 . . -39.5(5)
C5_4 C4_4 C8_4 B1_4 . . 80.0(4)
C3_4 C4_4 C8_4 B1_4 . . -158.5(3)
F3_4 B1_4 C8_4 C9_4 . . -56.0(5)
F2_4 B1_4 C8_4 C9_4 . . 65.9(5)
F1_4 B1_4 C8_4 C9_4 . . -173.3(3)
K3_4 B1_4 C8_4 C9_4 . . -119.0(3)
K1_4 B1_4 C8_4 C9_4 1_455 . 122.4(3)
K2_4 B1_4 C8_4 C9_4 . . -8.2(5)
F3_4 B1_4 C8_4 C4_4 . . 173.3(3)
F2_4 B1_4 C8_4 C4_4 . . -64.8(5)
F1_4 B1_4 C8_4 C4_4 . . 56.0(5)
K3_4 B1_4 C8_4 C4_4 . . 110.3(4)
K1_4 B1_4 C8_4 C4_4 1_455 . -8.3(5)
K2_4 B1_4 C8_4 C4_4 . . -138.9(3)
C4_4 C8_4 C9_4 C14_4 . . 87.4(5)
B1_4 C8_4 C9_4 C14_4 . . -47.2(5)
C4_4 C8_4 C9_4 C10_4 . . -93.4(4)
B1_4 C8_4 C9_4 C10_4 . . 132.0(4)
C14_4 C9_4 C10_4 C11_4 . . -2.3(6)
C8_4 C9_4 C10_4 C11_4 . . 178.6(4)
C14_4 C9_4 C10_4 K1_4 . . 85.6(4)
C8_4 C9_4 C10_4 K1_4 . . -93.5(4)
C9_4 C10_4 C11_4 C12_4 . . 0.9(7)
K1_4 C10_4 C11_4 C12_4 . . -104.8(4)
C9_4 C10_4 C11_4 K1_4 . . 105.7(4)
C10_4 C11_4 C12_4 C13_4 . . 0.8(7)
K1_4 C11_4 C12_4 C13_4 . . -85.1(4)
C11_4 C12_4 C13_4 C14_4 . . -1.2(6)
C12_4 C13_4 C14_4 C9_4 . . -0.2(6)
C10_4 C9_4 C14_4 C13_4 . . 1.9(6)
C8_4 C9_4 C14_4 C13_4 . . -178.9(4)
